data_1550157
loop_
_publ_author_name
'Lu, Xing'
'Shen, Wangqiang'
'Bao, Lipiao'
'Hu, Shuaifeng'
'Yang, Le'
'Jin, Peng'
'Xie, Yun-Peng'
'Akasaka, Takeshi'

_publ_section_title
;
 Crystallographic Characterization of Lu2C2n (2n = 76-90): Cluster
 Selection by Cage Size
;
_journal_name_full 'Chemical Science'
_journal_paper_doi 10.1039/C8SC03886D
_journal_year 2019
_chemical_formula_moiety 'Lu2 C88, C36 H44 N4 Ni, C6 H6'
_chemical_formula_sum 'C130 H50 Lu2 N4 Ni'
_chemical_formula_weight 2076.39
_chemical_name_common 'Lu2C2@C2v-C86 Ni(OEP)'
_chemical_name_systematic 'Lu2C2@C2v-C86 Ni(OEP)'
_space_group_crystal_system triclinic
_space_group_IT_number 2
_space_group_name_Hall '-P 1'
_space_group_name_H-M_alt 'P -1'
_symmetry_space_group_name_Hall '-P 1'
_symmetry_space_group_name_H-M 'P -1'
_atom_sites_solution_hydrogens geom
_audit_creation_method SHELXL-2014/7
_audit_update_record
;
2018-04-13 deposited with the CCDC.
2018-10-29 downloaded from the CCDC.
;
_cell_angle_alpha 85.556(5)
_cell_angle_beta 88.966(5)
_cell_angle_gamma 62.445(5)
_cell_formula_units_Z 2
_cell_length_a 14.604(5)
_cell_length_b 15.012(5)
_cell_length_c 19.852(5)
_cell_measurement_reflns_used 9717
_cell_measurement_temperature 173(2)
_cell_measurement_theta_max 23.153
_cell_measurement_theta_min 2.503
_cell_volume 3846(2)
_computing_cell_refinement 'SAINT (Bruker, 2014)'
_computing_data_collection 'Apex2 (Bruker, 2014)'
_computing_data_reduction 'SAINT (Bruker, 2014)'
_computing_structure_refinement 'SHELXL-2014/7 (Sheldrick, 2014)'
_computing_structure_solution 'SHELXTL XT-2014/4 (Sheldrick, 2014)'
_diffrn_ambient_temperature 173(2)
_diffrn_detector_area_resol_mean 8.3
_diffrn_measured_fraction_theta_full 0.934
_diffrn_measured_fraction_theta_max 0.932
_diffrn_measurement_device_type 'Bruker D8 Quest'
_diffrn_measurement_method \w
_diffrn_radiation_type MoK\a
_diffrn_radiation_wavelength 0.71069
_diffrn_reflns_av_R_equivalents 0.0477
_diffrn_reflns_av_unetI/netI 0.0398
_diffrn_reflns_Laue_measured_fraction_full 0.934
_diffrn_reflns_Laue_measured_fraction_max 0.932
_diffrn_reflns_limit_h_max 17
_diffrn_reflns_limit_h_min -17
_diffrn_reflns_limit_k_max 18
_diffrn_reflns_limit_k_min -18
_diffrn_reflns_limit_l_max 23
_diffrn_reflns_limit_l_min -23
_diffrn_reflns_number 50267
_diffrn_reflns_point_group_measured_fraction_full 0.934
_diffrn_reflns_point_group_measured_fraction_max 0.932
_diffrn_reflns_theta_full 25.240
_diffrn_reflns_theta_max 25.369
_diffrn_reflns_theta_min 1.864
_diffrn_source 'fine-focus sealed tube'
_exptl_absorpt_coefficient_mu 2.859
_exptl_absorpt_correction_T_max 0.7449
_exptl_absorpt_correction_T_min 0.6095
_exptl_absorpt_correction_type multi-scan
_exptl_absorpt_process_details SADABS
_exptl_crystal_colour Black
_exptl_crystal_density_diffrn 1.793
_exptl_crystal_description Block
_exptl_crystal_F_000 2056
_exptl_crystal_size_max 0.180
_exptl_crystal_size_mid 0.150
_exptl_crystal_size_min 0.100
_refine_diff_density_max 1.924
_refine_diff_density_min -1.978
_refine_diff_density_rms 0.180
_refine_ls_extinction_method none
_refine_ls_goodness_of_fit_ref 1.058
_refine_ls_hydrogen_treatment constr
_refine_ls_matrix_type full
_refine_ls_number_parameters 1342
_refine_ls_number_reflns 13162
_refine_ls_number_restraints 1217
_refine_ls_restrained_S_all 1.085
_refine_ls_R_factor_all 0.1157
_refine_ls_R_factor_gt 0.1047
_refine_ls_shift/su_max 0.088
_refine_ls_shift/su_mean 0.002
_refine_ls_structure_factor_coef Fsqd
_refine_ls_weighting_details 'w=1/[\s^2^(Fo^2^)+(0.1310P)^2^+51.6410P] where P=(Fo^2^+2Fc^2^)/3'
_refine_ls_weighting_scheme calc
_refine_ls_wR_factor_gt 0.2705
_refine_ls_wR_factor_ref 0.2816
_reflns_Friedel_coverage 0.000
_reflns_number_gt 11621
_reflns_number_total 13162
_reflns_threshold_expression 'I > 2\s(I)'
_cod_data_source_file c8sc03886d2.cif
_cod_data_source_block Lu2C2@C2v-C86
_cod_depositor_comments
;
The following automatic conversions were performed:

'_exptl_absorpt_correction_type' value 'Multi-scan' changed to
'multi-scan' according to
/home/data/users/saulius/crontab/automatic-downloads/rss-feeds/RSC/lib/dictionaries/cif_core.dic
dictionary named 'cif_core.dic' version 2.4.2 from 2011-04-26.

Automatic conversion script
Id: cif_fix_values 4973 2017-02-22 13:04:09Z antanas 
;
_cod_database_code 1550157
_shelx_shelxl_version_number 2014/7
_shelx_space_group_comment
;
The symmetry employed for this shelxl refinement is uniquely defined
by the following loop, which should always be used as a source of
symmetry information in preference to the above space-group names.
They are only intended as comments.
;
_shelx_estimated_absorpt_t_min 0.604
_shelx_estimated_absorpt_t_max 0.751

loop_
_space_group_symop_operation_xyz
'x, y, z'
'-x, -y, -z'

loop_
_atom_site_label
_atom_site_type_symbol
_atom_site_fract_x
_atom_site_fract_y
_atom_site_fract_z
_atom_site_U_iso_or_equiv
_atom_site_adp_type
_atom_site_occupancy
_atom_site_site_symmetry_order
_atom_site_calc_flag
_atom_site_refinement_flags_posn
_atom_site_refinement_flags_adp
_atom_site_refinement_flags_occupancy
_atom_site_disorder_assembly
_atom_site_disorder_group
Lu1 Lu 0.75611(10) 0.21649(9) 0.20436(6) 0.0222(3) Uani 0.2498 1 d . . P A 1
Lu2 Lu 0.8232(5) 0.2035(4) 0.2442(3) 0.0446(13) Uani 0.0776 1 d . . P A 1
Lu3 Lu 0.83217(11) 0.12425(10) 0.23343(7) 0.0261(3) Uani 0.2625 1 d . . P A 1
Lu4 Lu 0.84848(9) 0.05771(8) 0.28631(7) 0.0245(3) Uani 0.2604 1 d . . P A 1
Lu5 Lu 0.761(3) 0.0472(19) 0.284(2) 0.141(9) Uani 0.0357 1 d . U P A 1
Lu6 Lu 0.786(2) 0.114(2) 0.2236(18) 0.168(9) Uani 0.0517 1 d . U P A 1
Lu7 Lu 0.800(3) 0.0372(18) 0.3458(18) 0.219(11) Uani 0.0623 1 d . U P A 1
Lu8 Lu 0.56711(13) 0.34417(11) 0.31357(9) 0.0270(4) Uani 0.2545 1 d . U P A 1
Lu9 Lu 0.57237(12) 0.30136(10) 0.36300(9) 0.0318(4) Uani 0.2561 1 d . U P A 1
Lu10 Lu 0.5520(4) 0.2429(4) 0.3600(3) 0.0508(14) Uani 0.0804 1 d . U P A 1
Lu11 Lu 0.63568(10) 0.22388(9) 0.41121(6) 0.0236(3) Uani 0.2413 1 d . U P A 1
Lu12 Lu 0.6130(14) 0.3279(12) 0.3740(9) 0.115(4) Uani 0.0616 1 d . U P A 1
Lu13 Lu 0.5740(13) 0.3233(12) 0.2998(10) 0.193(6) Uani 0.1062 1 d . U P A 1
C1E C 0.7288(9) 0.2304(8) 0.3142(5) 0.050(2) Uani 1 1 d . U . A 1
C2E C 0.7196(11) 0.1616(9) 0.3278(6) 0.070(4) Uani 1 1 d . U . A 1
C1 C 0.8232(14) -0.0852(12) 0.2116(11) 0.096(4) Uani 1 1 d . U . B 2
C2 C 0.9305(9) -0.1059(7) 0.2379(7) 0.063(3) Uani 1 1 d . U . B 2
C3 C 0.9603(8) -0.0406(7) 0.2001(6) 0.053(3) Uani 1 1 d . U . B 2
C4 C 0.8839(10) 0.0187(8) 0.1480(7) 0.061(3) Uani 1 1 d . U . B 2
C5 C 0.7931(12) 0.0018(10) 0.1580(9) 0.087(4) Uani 1 1 d . U . B 2
C6 C 0.6936(15) 0.0726(13) 0.1496(9) 0.096(4) Uani 1 1 d . U . B 2
C7 C 0.6766(16) 0.1609(12) 0.1203(7) 0.091(4) Uani 1 1 d . U . B 2
C8 C 0.7643(12) 0.1843(10) 0.1026(7) 0.072(3) Uani 1 1 d . U . B 2
C9 C 0.8692(11) 0.1160(9) 0.1217(7) 0.066(3) Uani 1 1 d . U . B 2
C10 C 0.9299(10) 0.1573(9) 0.1496(6) 0.060(3) Uani 1 1 d . U . B 2
C11 C 0.9951(9) 0.1030(9) 0.2067(6) 0.057(3) Uani 1 1 d . U . B 2
C12 C 1.0088(8) 0.0060(8) 0.2334(6) 0.050(2) Uani 1 1 d . U . B 2
C13 C 1.0221(9) -0.0087(8) 0.3051(6) 0.055(3) Uani 1 1 d . U . B 2
C14 C 0.9913(9) -0.0761(9) 0.3409(7) 0.071(4) Uani 1 1 d D U . B 2
C15 C 0.9534(10) -0.1280(8) 0.3082(9) 0.075(4) Uani 1 1 d . U . B 2
C16 C 0.8808(11) -0.1538(9) 0.3464(9) 0.081(4) Uani 1 1 d . U . B 2
C17 C 0.7911(16) -0.1426(9) 0.3108(10) 0.099(5) Uani 1 1 d . U . B 2
C18 C 0.7526(19) -0.0938(15) 0.2534(13) 0.123(5) Uani 1 1 d . U . B 2
C19 C 0.6477(13) -0.0227(12) 0.2455(10) 0.097(5) Uani 1 1 d . U . B 2
C20 C 0.6101(12) 0.0743(13) 0.1965(7) 0.081(4) Uani 1 1 d D U . B 2
C21 C 0.5219(13) 0.1605(12) 0.2163(8) 0.083(4) Uani 1 1 d D U . B 2
C22 C 0.5089(13) 0.2551(14) 0.1767(9) 0.090(4) Uani 1 1 d . U . B 2
C23 C 0.5806(10) 0.2575(10) 0.1301(6) 0.063(3) Uani 1 1 d . U . B 2
C24 C 0.6114(11) 0.3345(9) 0.1197(6) 0.070(3) Uani 1 1 d . U . B 2
C25 C 0.7223(11) 0.2910(9) 0.1040(6) 0.066(3) Uani 1 1 d . U . B 2
C26 C 0.7805(10) 0.3328(9) 0.1304(7) 0.066(3) Uani 1 1 d . U . B 2
C27 C 0.8852(9) 0.2645(9) 0.1542(6) 0.059(3) Uani 1 1 d . U . B 2
C28 C 0.9210(10) 0.2861(10) 0.2148(8) 0.079(4) Uani 1 1 d D U . B 2
C29 C 0.9936(10) 0.1744(11) 0.2505(8) 0.078(3) Uani 1 1 d D U . B 2
C30 C 0.9971(12) 0.1641(14) 0.3151(11) 0.092(4) Uani 1 1 d . U . B 2
C31 C 1.0093(10) 0.0729(11) 0.3425(7) 0.075(4) Uani 1 1 d D U . B 2
C32 C 0.9563(12) 0.0678(13) 0.4148(7) 0.098(5) Uani 1 1 d D U . B 2
C33 C 0.9477(11) -0.0362(13) 0.4133(7) 0.105(5) Uani 1 1 d D U . B 2
C34 C 0.9047(15) 0.1456(18) 0.4479(9) 0.121(6) Uani 1 1 d . U . B 2
C35 C 0.9083(14) 0.2402(14) 0.4145(10) 0.099(5) Uani 1 1 d . U . B 2
C36 C 0.9455(11) 0.2565(15) 0.3509(11) 0.098(4) Uani 1 1 d . U . B 2
C37 C 0.8771(15) 0.3569(16) 0.3255(11) 0.104(5) Uani 1 1 d . U . B 2
C38 C 0.8682(16) 0.3636(14) 0.2508(12) 0.108(5) Uani 1 1 d . U . B 2
C39 C 0.7783(12) 0.4305(10) 0.2277(9) 0.087(3) Uani 1 1 d . U . B 2
C40 C 0.7279(11) 0.4218(8) 0.1682(7) 0.071(3) Uani 1 1 d . U . B 2
C41 C 0.6221(10) 0.4650(8) 0.1772(7) 0.066(3) Uani 1 1 d . U . B 2
C42 C 0.5622(10) 0.4193(9) 0.1535(7) 0.069(3) Uani 1 1 d . U . B 2
C43 C 0.4773(9) 0.4235(9) 0.1913(7) 0.067(3) Uani 1 1 d . U . B 2
C44 C 0.4563(10) 0.3412(11) 0.1997(7) 0.078(3) Uani 1 1 d D U . B 2
C45 C 0.4038(10) 0.3426(11) 0.2725(7) 0.074(3) Uani 1 1 d D U . B 2
C46 C 0.4166(16) 0.2598(18) 0.3060(13) 0.122(5) Uani 1 1 d . U . B 2
C47 C 0.4720(14) 0.1608(16) 0.2761(12) 0.112(5) Uani 1 1 d . U . B 2
C48 C 0.5042(14) 0.0813(15) 0.3106(10) 0.129(5) Uani 1 1 d D U . B 2
C49 C 0.5870(15) -0.0110(12) 0.3059(8) 0.101(4) Uani 1 1 d D U . B 2
C50 C 0.6078(17) -0.0511(14) 0.3735(10) 0.130(6) Uani 1 1 d D U . B 2
C51 C 0.7002(15) -0.1079(11) 0.3671(12) 0.104(4) Uani 1 1 d . U . B 2
C52 C 0.7548(14) -0.1036(9) 0.4328(8) 0.104(5) Uani 1 1 d D U . B 2
C53 C 0.8573(12) -0.1216(9) 0.4163(7) 0.083(4) Uani 1 1 d D U . B 2
C54 C 0.6832(11) 0.4955(8) 0.2767(9) 0.078(4) Uani 1 1 d . U . B 2
C55 C 0.5964(10) 0.5111(7) 0.2392(8) 0.073(3) Uani 1 1 d . U . B 2
C56 C 0.5079(10) 0.5185(7) 0.2779(8) 0.070(3) Uani 1 1 d . U . B 2
C57 C 0.4484(10) 0.4788(9) 0.2527(8) 0.075(4) Uani 1 1 d . U . B 2
C58 C 0.4008(9) 0.4332(9) 0.2973(7) 0.067(3) Uani 1 1 d . U . B 2
C59 C 0.4113(9) 0.4317(9) 0.3696(7) 0.067(3) Uani 1 1 d . U . B 2
C60 C 0.4751(10) 0.4694(8) 0.3945(7) 0.068(3) Uani 1 1 d . U . B 2
C61 C 0.5226(9) 0.5126(7) 0.3474(8) 0.069(3) Uani 1 1 d . U . B 2
C62 C 0.4047(12) 0.3472(11) 0.4030(8) 0.079(4) Uani 1 1 d . U . B 2
C63 C 0.4033(19) 0.2637(19) 0.3682(12) 0.143(7) Uani 1 1 d D U . B 2
C64 C 0.4714(19) 0.0894(18) 0.3767(11) 0.170(8) Uani 1 1 d D U . B 2
C65 C 0.455(2) 0.1726(17) 0.4242(11) 0.141(6) Uani 1 1 d D U . B 2
C66 C 0.554(2) 0.0237(19) 0.4178(10) 0.146(7) Uani 1 1 d D U . B 2
C67 C 0.617(2) 0.0199(15) 0.4753(11) 0.135(7) Uani 1 1 d . U . B 2
C68 C 0.7114(17) -0.0367(12) 0.4815(8) 0.119(6) Uani 1 1 d D U . B 2
C69 C 0.4640(12) 0.3003(11) 0.4653(8) 0.084(4) Uani 1 1 d D U . B 2
C70 C 0.4878(17) 0.1903(13) 0.4765(9) 0.113(6) Uani 1 1 d D U . B 2
C71 C 0.7049(16) 0.4740(13) 0.3458(14) 0.121(5) Uani 1 1 d . U . B 2
C72 C 0.6232(14) 0.4887(11) 0.3774(10) 0.109(5) Uani 1 1 d D U . B 2
C73 C 0.5411(11) 0.4152(12) 0.4511(7) 0.084(4) Uani 1 1 d . U . B 2
C74 C 0.5366(13) 0.3305(13) 0.4882(7) 0.094(5) Uani 1 1 d . U . B 2
C75 C 0.8039(12) 0.3955(12) 0.3791(12) 0.104(5) Uani 1 1 d . U . B 2
C76 C 0.8254(14) 0.3216(17) 0.4313(8) 0.114(4) Uani 1 1 d D U . B 2
C77 C 0.7255(13) 0.3316(15) 0.4725(8) 0.125(4) Uani 1 1 d D U . B 2
C78 C 0.6413(14) 0.4157(14) 0.4452(8) 0.118(4) Uani 1 1 d D U . B 2
C79 C 0.7356(16) 0.2257(15) 0.4996(9) 0.136(3) Uani 1 1 d D U . B 2
C80 C 0.6389(17) 0.2553(17) 0.5113(9) 0.138(4) Uani 1 1 d . U . B 2
C81 C 0.8197(16) 0.1313(13) 0.4893(8) 0.133(4) Uani 1 1 d D U . B 2
C82 C 0.7302(15) 0.0396(15) 0.5028(8) 0.143(4) Uani 1 1 d D U . B 2
C83 C 0.578(2) 0.1237(18) 0.5031(9) 0.142(4) Uani 1 1 d . U . B 2
C84 C 0.6516(19) 0.1423(18) 0.5186(9) 0.141(4) Uani 1 1 d . U . B 2
C85 C 0.8863(14) -0.0564(12) 0.4473(8) 0.130(5) Uani 1 1 d D U . B 2
C86 C 0.8285(14) 0.0202(13) 0.4871(7) 0.134(4) Uani 1 1 d D U . B 2
Ni1A Ni 0.52253(6) 0.01905(6) 0.08297(5) 0.0175(2) Uani 1 1 d . . . C 3
C1A C 0.6752(5) 0.0269(5) -0.0169(4) 0.0213(14) Uani 1 1 d . U . C 3
N2A N 0.3969(4) 0.1490(4) 0.0820(3) 0.0181(12) Uani 1 1 d . . . C 3
C2A C 0.6925(5) 0.0935(5) -0.0659(4) 0.0221(15) Uani 1 1 d . U . C 3
N3A N 0.4663(4) -0.0349(4) 0.1563(3) 0.0199(12) Uani 1 1 d . . . C 3
C4A C 0.8709(6) 0.0768(7) -0.0560(5) 0.038(2) Uani 1 1 d . U . C 3
H4AA H 0.9338 0.0599 -0.0799 0.058 Uiso 1 1 calc R U . C 3
H4AB H 0.8848 0.0313 -0.0164 0.058 Uiso 1 1 calc R U . C 3
H4AC H 0.8431 0.1446 -0.0431 0.058 Uiso 1 1 calc R U . C 3
N4A N 0.6500(4) -0.1090(4) 0.0872(3) 0.0182(12) Uani 1 1 d . . . C 3
C5A C 0.6047(6) 0.1825(5) -0.0681(4) 0.0223(15) Uani 1 1 d . U . C 3
C6A C 0.5839(6) 0.2795(5) -0.1085(4) 0.0269(16) Uani 1 1 d . U . C 3
H6AA H 0.5116 0.3149 -0.1224 0.032 Uiso 1 1 calc R U . C 3
H6AB H 0.6250 0.2642 -0.1489 0.032 Uiso 1 1 calc R U . C 3
C7A C 0.6096(8) 0.3470(6) -0.0677(5) 0.042(2) Uani 1 1 d . U . C 3
H7AA H 0.6049 0.4034 -0.0966 0.062 Uiso 1 1 calc R U . C 3
H7AB H 0.6785 0.3094 -0.0493 0.062 Uiso 1 1 calc R U . C 3
H7AC H 0.5617 0.3709 -0.0316 0.062 Uiso 1 1 calc R U . C 3
C8A C 0.5361(6) 0.1701(5) -0.0206(4) 0.0216(15) Uani 1 1 d . U . C 3
C9A C 0.4397(6) 0.2451(5) -0.0070(4) 0.0222(15) Uani 1 1 d . U . C 3
H9A H 0.4165 0.3068 -0.0321 0.027 Uiso 1 1 calc R U . C 3
C10A C 0.3756(5) 0.2355(5) 0.0407(4) 0.0218(15) Uani 1 1 d . U . C 3
C11A C 0.2757(6) 0.3165(5) 0.0551(4) 0.0252(15) Uani 1 1 d . U . C 3
C12A C 0.2300(6) 0.4208(5) 0.0205(5) 0.0310(18) Uani 1 1 d . U . C 3
H12A H 0.1557 0.4530 0.0256 0.037 Uiso 1 1 calc R U . C 3
H12B H 0.2439 0.4162 -0.0274 0.037 Uiso 1 1 calc R U . C 3
C13A C 0.2730(7) 0.4863(6) 0.0486(5) 0.040(2) Uani 1 1 d . U . C 3
H13A H 0.2404 0.5523 0.0254 0.060 Uiso 1 1 calc R U . C 3
H13B H 0.3462 0.4563 0.0420 0.060 Uiso 1 1 calc R U . C 3
H13C H 0.2592 0.4914 0.0960 0.060 Uiso 1 1 calc R U . C 3
C14A C 0.2359(6) 0.2796(5) 0.1057(4) 0.0287(16) Uani 1 1 d . U . C 3
C15A C 0.1359(6) 0.3315(6) 0.1415(5) 0.037(2) Uani 1 1 d . U . C 3
H15A H 0.1050 0.2865 0.1474 0.045 Uiso 1 1 calc R U . C 3
H15B H 0.0890 0.3906 0.1136 0.045 Uiso 1 1 calc R U . C 3
C16A C 0.1482(8) 0.3635(7) 0.2104(6) 0.048(2) Uani 1 1 d . U . C 3
H16A H 0.0817 0.3975 0.2304 0.073 Uiso 1 1 calc R U . C 3
H16B H 0.1786 0.4081 0.2050 0.073 Uiso 1 1 calc R U . C 3
H16C H 0.1920 0.3050 0.2391 0.073 Uiso 1 1 calc R U . C 3
C17A C 0.2996(6) 0.1120(5) 0.1710(4) 0.0253(15) Uani 1 1 d . U . C 3
H17A H 0.2384 0.1371 0.1949 0.030 Uiso 1 1 calc R U . C 3
C18A C 0.3725(6) 0.0146(5) 0.1870(4) 0.0220(14) Uani 1 1 d . U . C 3
C19A C 0.3603(6) -0.0495(5) 0.2414(4) 0.0251(15) Uani 1 1 d . U . C 3
C20A C 0.2711(7) -0.0155(6) 0.2869(5) 0.039(2) Uani 1 1 d . U . C 3
H20A H 0.2710 -0.0743 0.3108 0.047 Uiso 1 1 calc R U . C 3
H20B H 0.2081 0.0186 0.2597 0.047 Uiso 1 1 calc R U . C 3
C21A C 0.2701(9) 0.0541(7) 0.3381(5) 0.052(3) Uani 1 1 d . U . C 3
H21A H 0.2119 0.0702 0.3669 0.078 Uiso 1 1 calc R U . C 3
H21B H 0.2650 0.1149 0.3150 0.078 Uiso 1 1 calc R U . C 3
H21C H 0.3327 0.0216 0.3649 0.078 Uiso 1 1 calc R U . C 3
C22A C 0.4475(6) -0.1389(5) 0.2420(4) 0.0238(15) Uani 1 1 d . U . C 3
C23A C 0.4760(6) -0.2312(5) 0.2896(4) 0.0299(17) Uani 1 1 d . U . C 3
H23A H 0.5063 -0.2903 0.2640 0.036 Uiso 1 1 calc R U . C 3
H23B H 0.4138 -0.2278 0.3100 0.036 Uiso 1 1 calc R U . C 3
C24A C 0.5521(7) -0.2427(6) 0.3455(4) 0.037(2) Uani 1 1 d . U . C 3
H24A H 0.5631 -0.2995 0.3762 0.056 Uiso 1 1 calc R U . C 3
H24B H 0.5244 -0.1828 0.3694 0.056 Uiso 1 1 calc R U . C 3
H24C H 0.6165 -0.2532 0.3259 0.056 Uiso 1 1 calc R U . C 3
C25A C 0.5119(5) -0.1289(5) 0.1895(4) 0.0201(14) Uani 1 1 d . U . C 3
C26A C 0.6743(5) -0.1950(5) 0.1296(4) 0.0222(15) Uani 1 1 d . U . C 3
C27A C 0.7771(6) -0.2729(5) 0.1186(4) 0.0253(16) Uani 1 1 d . U . C 3
C28A C 0.8267(6) -0.3742(5) 0.1572(5) 0.0317(18) Uani 1 1 d . U . C 3
H28A H 0.8826 -0.4208 0.1309 0.038 Uiso 1 1 calc R U . C 3
H28B H 0.7762 -0.3990 0.1631 0.038 Uiso 1 1 calc R U . C 3
C29A C 0.8697(7) -0.3725(6) 0.2267(5) 0.042(2) Uani 1 1 d . U . C 3
H29A H 0.9026 -0.4396 0.2482 0.063 Uiso 1 1 calc R U . C 3
H29B H 0.8142 -0.3297 0.2540 0.063 Uiso 1 1 calc R U . C 3
H29C H 0.9191 -0.3473 0.2213 0.063 Uiso 1 1 calc R U . C 3
C30A C 0.7376(5) -0.1338(5) 0.0494(4) 0.0234(15) Uani 1 1 d . U . C 3
C31A C 0.7495(6) -0.0701(5) 0.0002(4) 0.0244(15) Uani 1 1 d . U . C 3
H31A H 0.8115 -0.0941 -0.0227 0.029 Uiso 1 1 calc R U . C 3
C32A C 0.8169(6) -0.2356(5) 0.0681(4) 0.0287(17) Uani 1 1 d . U . C 3
C33A C 0.6079(6) -0.2044(5) 0.1768(4) 0.0214(14) Uani 1 1 d . U . C 3
H33A H 0.6299 -0.2662 0.2017 0.026 Uiso 1 1 calc R U . C 3
C35A C 0.3120(6) 0.1759(5) 0.1208(4) 0.0237(15) Uani 1 1 d . U . C 3
C36A C 0.9948(7) -0.2455(7) 0.0650(6) 0.048(2) Uani 1 1 d . U . C 3
H36A H 1.0622 -0.2826 0.0467 0.072 Uiso 1 1 calc R U . C 3
H36B H 0.9991 -0.2555 0.1134 0.072 Uiso 1 1 calc R U . C 3
H36C H 0.9688 -0.1751 0.0515 0.072 Uiso 1 1 calc R U . C 3
C34A C 0.9215(6) -0.2829(6) 0.0382(5) 0.0326(18) Uani 1 1 d . U . C 3
H34A H 0.9144 -0.2689 -0.0105 0.039 Uiso 1 1 calc R U . C 3
H34B H 0.9521 -0.3554 0.0478 0.039 Uiso 1 1 calc R U . C 3
C3A C 0.7921(6) 0.0681(6) -0.1022(4) 0.0295(17) Uani 1 1 d . U . C 3
H3AA H 0.7785 0.1136 -0.1424 0.035 Uiso 1 1 calc R U . C 3
H3AB H 0.8208 -0.0001 -0.1160 0.035 Uiso 1 1 calc R U . C 3
N1A N 0.5800(5) 0.0739(4) 0.0111(3) 0.0225(13) Uani 1 1 d . . . C 3
C1B C 0.8085(7) 0.3076(7) -0.2139(6) 0.047(2) Uani 1 1 d . U . D 4
H1B H 0.8044 0.2906 -0.1683 0.057 Uiso 1 1 calc R U . D 4
C6B C 0.7732(7) 0.2708(8) -0.2647(6) 0.054(3) Uani 1 1 d . U . D 4
H6B H 0.7444 0.2287 -0.2509 0.065 Uiso 1 1 calc R U . D 4
C5B C 0.7772(7) 0.2912(7) -0.3331(6) 0.049(2) Uani 1 1 d . U . D 4
H5B H 0.7530 0.2643 -0.3649 0.059 Uiso 1 1 calc R U . D 4
C4B C 0.8213(9) 0.3567(8) -0.3516(7) 0.064(3) Uani 1 1 d . U . D 4
H4B H 0.8264 0.3733 -0.3972 0.076 Uiso 1 1 calc R U . D 4
C3B C 0.8569(9) 0.3963(8) -0.3031(7) 0.064(3) Uani 1 1 d . U . D 4
H3B H 0.8849 0.4392 -0.3160 0.076 Uiso 1 1 calc R U . D 4
C2B C 0.8498(8) 0.3708(8) -0.2357(7) 0.061(3) Uani 1 1 d . U . D 4
H2B H 0.8738 0.3973 -0.2035 0.073 Uiso 1 1 calc R U . D 4

loop_
_atom_site_aniso_label
_atom_site_aniso_U_11
_atom_site_aniso_U_22
_atom_site_aniso_U_33
_atom_site_aniso_U_23
_atom_site_aniso_U_13
_atom_site_aniso_U_12
Lu1 0.0316(7) 0.0192(6) 0.0170(6) 0.0048(4) -0.0036(5) -0.0136(5)
Lu2 0.058(3) 0.024(2) 0.039(3) 0.0039(19) 0.020(3) -0.010(2)
Lu3 0.0288(7) 0.0210(7) 0.0260(7) -0.0030(5) 0.0000(5) -0.0091(5)
Lu4 0.0268(6) 0.0089(5) 0.0302(7) 0.0008(4) 0.0039(5) -0.0023(4)
Lu5 0.147(16) 0.073(11) 0.22(2) -0.054(13) -0.043(15) -0.055(11)
Lu6 0.156(17) 0.127(15) 0.23(2) -0.075(15) -0.018(17) -0.061(13)
Lu7 0.206(19) 0.115(12) 0.24(2) -0.014(15) -0.030(18) 0.012(13)
Lu8 0.0220(7) 0.0075(6) 0.0428(9) -0.0008(6) -0.0050(6) 0.0006(5)
Lu9 0.0278(7) 0.0181(7) 0.0401(9) -0.0068(6) 0.0014(6) -0.0021(6)
Lu10 0.024(2) 0.040(3) 0.082(4) 0.022(3) -0.004(2) -0.013(2)
Lu11 0.0245(6) 0.0233(6) 0.0199(6) -0.0008(5) 0.0031(5) -0.0087(5)
Lu12 0.106(7) 0.092(7) 0.104(7) -0.019(6) 0.003(7) -0.008(6)
Lu13 0.138(8) 0.144(8) 0.172(9) 0.006(7) -0.007(7) 0.038(7)
C1E 0.056(6) 0.048(6) 0.048(6) 0.010(4) -0.007(5) -0.027(5)
C2E 0.103(9) 0.050(6) 0.071(7) 0.019(5) -0.055(7) -0.048(6)
C1 0.100(9) 0.069(7) 0.145(12) -0.031(8) 0.021(9) -0.058(7)
C2 0.058(6) 0.020(4) 0.098(8) -0.010(5) 0.020(6) -0.006(4)
C3 0.048(5) 0.029(4) 0.069(7) -0.018(4) 0.020(5) -0.005(4)
C4 0.065(6) 0.036(5) 0.071(7) -0.011(5) 0.002(6) -0.013(5)
C5 0.073(8) 0.057(7) 0.107(9) -0.031(7) -0.031(7) -0.006(6)
C6 0.117(10) 0.090(9) 0.080(8) -0.008(7) -0.033(8) -0.046(8)
C7 0.148(11) 0.074(8) 0.053(7) 0.005(6) -0.037(8) -0.052(8)
C8 0.098(8) 0.053(6) 0.058(7) 0.007(5) 0.002(7) -0.031(6)
C9 0.080(7) 0.047(6) 0.064(7) -0.003(5) 0.016(6) -0.024(5)
C10 0.062(6) 0.051(6) 0.059(6) 0.002(5) 0.024(5) -0.020(5)
C11 0.054(6) 0.055(6) 0.060(6) -0.006(5) 0.029(5) -0.024(5)
C12 0.047(5) 0.044(5) 0.054(6) -0.009(4) 0.022(5) -0.016(4)
C13 0.051(5) 0.041(5) 0.060(6) 0.004(4) 0.007(5) -0.012(4)
C14 0.048(6) 0.046(6) 0.087(8) 0.031(6) -0.001(6) -0.001(5)
C15 0.056(6) 0.021(5) 0.123(10) 0.018(6) 0.010(7) 0.000(4)
C16 0.080(8) 0.032(5) 0.118(10) 0.035(6) -0.009(7) -0.021(5)
C17 0.144(11) 0.026(5) 0.132(11) 0.032(6) -0.041(9) -0.046(6)
C18 0.133(12) 0.081(9) 0.163(13) 0.001(9) -0.037(11) -0.054(9)
C19 0.101(9) 0.088(8) 0.130(11) -0.037(8) -0.037(8) -0.062(7)
C20 0.103(8) 0.133(10) 0.055(7) -0.016(7) -0.023(7) -0.092(8)
C21 0.104(9) 0.102(9) 0.076(8) 0.011(7) -0.043(7) -0.078(7)
C22 0.078(8) 0.107(9) 0.088(9) -0.001(8) -0.044(7) -0.045(7)
C23 0.077(7) 0.078(7) 0.041(5) 0.018(5) -0.035(5) -0.045(6)
C24 0.090(8) 0.059(6) 0.041(6) 0.031(5) -0.032(6) -0.021(6)
C25 0.083(7) 0.057(6) 0.058(7) 0.018(5) 0.000(6) -0.036(6)
C26 0.075(7) 0.048(6) 0.074(7) 0.027(5) 0.012(6) -0.032(5)
C27 0.061(6) 0.052(6) 0.068(7) 0.016(5) 0.019(5) -0.034(5)
C28 0.073(7) 0.085(8) 0.109(9) -0.027(7) 0.057(7) -0.063(6)
C29 0.067(7) 0.099(8) 0.090(9) -0.034(7) 0.047(7) -0.056(6)
C30 0.067(7) 0.104(9) 0.124(11) -0.012(9) 0.009(8) -0.055(7)
C31 0.064(7) 0.070(7) 0.080(8) -0.018(6) -0.018(6) -0.021(6)
C32 0.102(9) 0.103(9) 0.070(8) -0.012(7) -0.059(7) -0.028(8)
C33 0.067(7) 0.130(10) 0.080(8) 0.078(8) -0.033(7) -0.024(7)
C34 0.093(9) 0.154(12) 0.074(9) 0.006(9) -0.056(8) -0.024(9)
C35 0.090(8) 0.120(10) 0.101(9) -0.007(8) -0.062(8) -0.059(8)
C36 0.062(7) 0.126(10) 0.142(11) -0.062(9) 0.003(8) -0.067(7)
C37 0.110(9) 0.124(10) 0.140(12) -0.003(9) -0.013(9) -0.107(8)
C38 0.112(10) 0.091(9) 0.160(12) -0.006(9) 0.021(10) -0.083(8)
C39 0.091(7) 0.050(5) 0.139(9) 0.037(6) -0.003(7) -0.054(5)
C40 0.081(6) 0.039(4) 0.095(7) 0.037(5) -0.005(5) -0.037(4)
C41 0.076(5) 0.030(4) 0.085(6) 0.037(4) -0.017(5) -0.023(4)
C42 0.073(6) 0.041(5) 0.073(6) 0.036(4) -0.034(5) -0.016(4)
C43 0.055(5) 0.052(5) 0.073(6) 0.033(5) -0.033(5) -0.012(4)
C44 0.062(5) 0.073(6) 0.088(6) 0.013(5) -0.045(5) -0.024(5)
C45 0.054(6) 0.079(7) 0.092(7) 0.006(6) -0.026(5) -0.033(5)
C46 0.120(10) 0.134(11) 0.142(12) 0.009(11) 0.019(10) -0.088(9)
C47 0.143(11) 0.115(10) 0.130(12) -0.030(9) 0.006(10) -0.100(9)
C48 0.182(13) 0.150(12) 0.115(11) -0.022(11) 0.024(11) -0.127(10)
C49 0.165(11) 0.098(8) 0.103(9) 0.019(7) -0.036(9) -0.115(8)
C50 0.166(12) 0.122(11) 0.149(13) 0.027(10) 0.000(12) -0.112(10)
C51 0.104(9) 0.047(6) 0.186(12) 0.016(7) -0.008(9) -0.060(7)
C52 0.173(12) 0.036(6) 0.087(9) 0.019(6) 0.051(9) -0.041(7)
C53 0.118(9) 0.058(6) 0.078(8) 0.049(6) -0.058(7) -0.051(7)
C54 0.091(8) 0.022(4) 0.135(10) 0.002(6) -0.011(8) -0.038(5)
C55 0.070(7) 0.016(4) 0.120(10) 0.015(5) -0.015(7) -0.011(4)
C56 0.065(7) 0.015(4) 0.107(9) 0.013(5) -0.020(7) -0.002(4)
C57 0.059(6) 0.041(6) 0.105(9) 0.024(6) -0.044(7) -0.008(5)
C58 0.048(6) 0.052(6) 0.076(7) 0.014(5) -0.008(6) -0.004(5)
C59 0.050(6) 0.051(6) 0.071(7) -0.012(5) 0.009(6) 0.002(5)
C60 0.055(6) 0.039(5) 0.078(8) -0.027(5) 0.003(6) 0.008(5)
C61 0.059(6) 0.013(4) 0.115(9) -0.019(5) -0.009(7) 0.003(4)
C62 0.088(8) 0.067(7) 0.076(8) -0.016(6) 0.035(7) -0.030(6)
C63 0.147(12) 0.158(13) 0.112(12) -0.022(11) 0.044(11) -0.061(11)
C64 0.198(15) 0.159(13) 0.160(14) 0.020(12) 0.046(13) -0.096(12)
C65 0.178(12) 0.130(11) 0.113(11) 0.015(10) 0.058(11) -0.075(10)
C66 0.153(13) 0.144(12) 0.142(13) 0.026(11) 0.017(11) -0.076(10)
C67 0.160(12) 0.080(9) 0.103(10) 0.052(8) 0.015(10) -0.012(9)
C68 0.180(13) 0.062(8) 0.071(8) 0.023(7) 0.009(10) -0.025(9)
C69 0.076(8) 0.071(8) 0.069(8) -0.004(6) 0.037(7) -0.005(6)
C70 0.132(11) 0.090(9) 0.064(8) 0.004(7) 0.042(9) -0.011(9)
C71 0.107(10) 0.068(8) 0.203(14) -0.061(9) -0.015(11) -0.046(8)
C72 0.085(9) 0.064(7) 0.172(12) -0.076(8) 0.007(9) -0.020(7)
C73 0.066(7) 0.082(8) 0.059(7) -0.028(6) 0.006(6) 0.005(6)
C74 0.074(8) 0.103(9) 0.049(7) 0.002(7) 0.030(7) 0.005(7)
C75 0.077(8) 0.072(7) 0.186(13) -0.062(8) -0.029(8) -0.044(6)
C76 0.093(6) 0.137(7) 0.077(6) -0.053(5) -0.034(5) -0.016(6)
C77 0.102(5) 0.138(6) 0.074(5) -0.045(4) -0.030(4) 0.002(5)
C78 0.096(6) 0.128(7) 0.076(6) -0.057(5) -0.032(5) 0.002(6)
C79 0.112(5) 0.142(5) 0.067(4) -0.014(4) -0.028(4) 0.017(5)
C80 0.117(6) 0.139(6) 0.060(5) 0.003(5) -0.014(5) 0.024(5)
C81 0.109(5) 0.139(6) 0.058(4) -0.001(5) -0.040(5) 0.022(5)
C82 0.132(6) 0.134(5) 0.058(4) 0.018(4) -0.009(5) 0.023(5)
C83 0.133(6) 0.130(6) 0.058(5) 0.018(5) -0.001(5) 0.023(6)
C84 0.128(6) 0.134(6) 0.055(4) 0.015(4) -0.006(5) 0.026(5)
C85 0.115(7) 0.128(7) 0.052(5) 0.022(5) -0.030(5) 0.021(6)
C86 0.118(5) 0.133(6) 0.051(4) 0.016(4) -0.028(4) 0.024(5)
Ni1A 0.0178(4) 0.0097(4) 0.0282(5) 0.0065(3) -0.0043(4) -0.0101(3)
C1A 0.020(3) 0.019(3) 0.031(4) 0.010(3) -0.006(3) -0.016(3)
N2A 0.020(3) 0.015(3) 0.025(3) 0.007(2) -0.003(2) -0.014(2)
C2A 0.023(3) 0.016(3) 0.033(4) 0.008(3) -0.002(3) -0.015(3)
N3A 0.016(3) 0.013(3) 0.031(3) 0.003(2) -0.005(2) -0.007(2)
C4A 0.026(4) 0.048(5) 0.052(6) 0.000(4) 0.006(4) -0.026(4)
N4A 0.018(3) 0.013(3) 0.030(3) 0.007(2) -0.002(2) -0.014(2)
C5A 0.028(3) 0.019(3) 0.028(4) 0.009(3) -0.009(3) -0.020(3)
C6A 0.028(4) 0.022(3) 0.040(4) 0.014(3) -0.007(3) -0.021(3)
C7A 0.054(5) 0.026(4) 0.054(6) 0.019(4) -0.023(5) -0.029(4)
C8A 0.027(3) 0.015(3) 0.029(4) 0.006(3) -0.009(3) -0.016(3)
C9A 0.029(4) 0.015(3) 0.028(4) 0.010(3) -0.012(3) -0.016(3)
C10A 0.021(3) 0.011(3) 0.035(4) 0.007(3) -0.010(3) -0.009(3)
C11A 0.026(3) 0.014(3) 0.036(4) 0.004(3) -0.001(3) -0.010(3)
C12A 0.024(4) 0.013(3) 0.049(5) 0.008(3) -0.008(4) -0.004(3)
C13A 0.045(5) 0.014(3) 0.060(6) 0.006(3) -0.006(4) -0.013(3)
C14A 0.022(3) 0.016(3) 0.046(5) 0.002(3) -0.001(3) -0.008(3)
C15A 0.030(4) 0.016(3) 0.058(6) 0.007(3) 0.004(4) -0.006(3)
C16A 0.048(5) 0.032(5) 0.060(6) -0.011(4) 0.015(5) -0.014(4)
C17A 0.025(3) 0.017(3) 0.033(4) 0.003(3) -0.001(3) -0.010(3)
C18A 0.026(3) 0.018(3) 0.026(4) 0.003(3) 0.002(3) -0.015(3)
C19A 0.028(4) 0.019(3) 0.028(4) 0.006(3) 0.001(3) -0.012(3)
C20A 0.041(5) 0.028(4) 0.037(5) 0.013(3) 0.015(4) -0.010(4)
C21A 0.060(6) 0.038(5) 0.032(5) 0.006(4) 0.006(5) -0.002(4)
C22A 0.030(4) 0.017(3) 0.029(4) 0.007(3) -0.002(3) -0.017(3)
C23A 0.037(4) 0.017(3) 0.036(4) 0.010(3) 0.005(4) -0.014(3)
C24A 0.046(5) 0.024(4) 0.035(5) 0.008(3) -0.004(4) -0.011(4)
C25A 0.024(3) 0.016(3) 0.027(4) 0.003(3) -0.002(3) -0.015(3)
C26A 0.022(3) 0.014(3) 0.034(4) 0.008(3) -0.006(3) -0.012(3)
C27A 0.023(3) 0.013(3) 0.042(4) 0.008(3) -0.007(3) -0.012(3)
C28A 0.027(4) 0.011(3) 0.052(5) 0.011(3) -0.006(4) -0.006(3)
C29A 0.036(5) 0.025(4) 0.059(6) 0.014(4) -0.016(4) -0.010(4)
C30A 0.019(3) 0.014(3) 0.040(4) 0.009(3) -0.006(3) -0.012(3)
C31A 0.023(3) 0.019(3) 0.037(4) 0.003(3) -0.002(3) -0.015(3)
C32A 0.019(3) 0.016(3) 0.048(5) 0.006(3) -0.005(3) -0.007(3)
C33A 0.028(3) 0.013(3) 0.028(4) 0.008(3) -0.006(3) -0.015(3)
C35A 0.024(3) 0.013(3) 0.034(4) 0.003(3) -0.004(3) -0.009(3)
C36A 0.026(4) 0.036(5) 0.082(8) 0.009(5) -0.008(5) -0.016(4)
C34A 0.026(4) 0.017(3) 0.053(5) 0.010(3) -0.002(4) -0.009(3)
C3A 0.028(4) 0.025(4) 0.041(5) 0.011(3) 0.001(3) -0.020(3)
N1A 0.022(3) 0.016(3) 0.035(3) 0.007(2) -0.008(3) -0.015(2)
C1B 0.024(4) 0.034(5) 0.077(7) 0.000(4) -0.004(4) -0.008(4)
C6B 0.032(5) 0.044(5) 0.079(7) -0.010(5) 0.002(5) -0.011(4)
C5B 0.037(5) 0.033(5) 0.061(6) -0.007(4) 0.016(5) -0.003(4)
C4B 0.049(6) 0.046(6) 0.079(8) 0.003(5) 0.006(6) -0.009(5)
C3B 0.046(6) 0.040(5) 0.095(9) 0.005(6) -0.008(6) -0.013(5)
C2B 0.040(5) 0.034(5) 0.092(8) -0.007(5) -0.016(6) -0.002(4)

loop_
_atom_type_symbol
_atom_type_description
_atom_type_scat_dispersion_real
_atom_type_scat_dispersion_imag
_atom_type_scat_source
C C 0.0033 0.0016 'International Tables Vol C Tables 4.2.6.8 and 6.1.1.4'
H H 0.0000 0.0000 'International Tables Vol C Tables 4.2.6.8 and 6.1.1.4'
N N 0.0061 0.0033 'International Tables Vol C Tables 4.2.6.8 and 6.1.1.4'
Ni Ni 0.3393 1.1124 'International Tables Vol C Tables 4.2.6.8 and 6.1.1.4'
Lu Lu -0.4720 5.8584 'International Tables Vol C Tables 4.2.6.8 and 6.1.1.4'

loop_
_geom_angle_atom_site_label_1
_geom_angle_atom_site_label_2
_geom_angle_atom_site_label_3
_geom_angle
Lu2 Lu1 Lu3 52.8(2)
Lu2 Lu1 Lu6 83.0(12)
Lu3 Lu1 Lu6 32.5(12)
Lu2 Lu1 C1E 57.5(4)
Lu3 Lu1 C1E 76.9(3)
Lu6 Lu1 C1E 82.2(14)
Lu2 Lu1 Lu4 55.7(2)
Lu3 Lu1 Lu4 18.99(7)
Lu6 Lu1 Lu4 28.8(11)
C1E Lu1 Lu4 61.3(3)
Lu2 Lu1 C2E 67.9(4)
Lu3 Lu1 C2E 64.0(3)
Lu6 Lu1 C2E 59.8(14)
C1E Lu1 C2E 24.5(3)
Lu4 Lu1 C2E 45.4(3)
Lu2 Lu1 Lu5 81.5(6)
Lu3 Lu1 Lu5 43.4(7)
Lu6 Lu1 Lu5 22.6(16)
C1E Lu1 Lu5 62.3(7)
Lu4 Lu1 Lu5 28.3(6)
C2E Lu1 Lu5 38.5(7)
Lu2 Lu1 Lu13 96.0(4)
Lu3 Lu1 Lu13 112.7(3)
Lu6 Lu1 Lu13 101.5(15)
C1E Lu1 Lu13 41.3(4)
Lu4 Lu1 Lu13 94.1(3)
C2E Lu1 Lu13 48.7(4)
Lu5 Lu1 Lu13 79.3(8)
Lu2 Lu1 Lu8 92.3(3)
Lu3 Lu1 Lu8 112.87(9)
Lu6 Lu1 Lu8 104.2(14)
C1E Lu1 Lu8 39.1(3)
Lu4 Lu1 Lu8 94.67(6)
C2E Lu1 Lu8 49.3(3)
Lu5 Lu1 Lu8 81.8(7)
Lu13 Lu1 Lu8 4.9(4)
Lu2 Lu1 Lu7 63.2(7)
Lu3 Lu1 Lu7 38.8(5)
Lu6 Lu1 Lu7 35.8(14)
C1E Lu1 Lu7 46.6(5)
Lu4 Lu1 Lu7 19.8(5)
C2E Lu1 Lu7 26.6(5)
Lu5 Lu1 Lu7 20.1(7)
Lu13 Lu1 Lu7 74.7(6)
Lu8 Lu1 Lu7 75.7(5)
Lu3 Lu2 Lu1 72.2(4)
Lu3 Lu2 Lu6 22.0(10)
Lu1 Lu2 Lu6 53.6(11)
Lu3 Lu2 C1E 97.9(5)
Lu1 Lu2 C1E 89.6(5)
Lu6 Lu2 C1E 85.9(12)
Lu3 Lu2 Lu4 33.45(16)
Lu1 Lu2 Lu4 96.6(3)
Lu6 Lu2 Lu4 44.0(11)
C1E Lu2 Lu4 75.4(4)
Lu3 Lu2 C2E 72.7(4)
Lu1 Lu2 C2E 85.1(4)
Lu6 Lu2 C2E 63.3(13)
C1E Lu2 C2E 25.4(4)
Lu4 Lu2 C2E 51.4(3)
Lu3 Lu2 Lu5 34.4(7)
Lu1 Lu2 Lu5 74.5(7)
Lu6 Lu2 Lu5 29.1(14)
C1E Lu2 Lu5 63.5(8)
Lu4 Lu2 Lu5 25.5(6)
C2E Lu2 Lu5 38.3(8)
Lu3 Lu2 Lu7 50.7(6)
Lu1 Lu2 Lu7 97.3(7)
Lu6 Lu2 Lu7 52.7(14)
C1E Lu2 Lu7 54.2(6)
Lu4 Lu2 Lu7 21.3(5)
C2E Lu2 Lu7 31.2(6)
Lu5 Lu2 Lu7 24.4(8)
Lu3 Lu2 Lu13 102.3(5)
Lu1 Lu2 Lu13 63.6(4)
Lu6 Lu2 Lu13 82.7(11)
C1E Lu2 Lu13 30.1(4)
Lu4 Lu2 Lu13 93.7(4)
C2E Lu2 Lu13 44.4(4)
Lu5 Lu2 Lu13 72.8(7)
Lu7 Lu2 Lu13 75.3(6)
Lu3 Lu2 Lu8 107.1(3)
Lu1 Lu2 Lu8 68.4(2)
Lu6 Lu2 Lu8 87.9(11)
C1E Lu2 Lu8 28.1(3)
Lu4 Lu2 Lu8 96.21(18)
C2E Lu2 Lu8 45.6(3)
Lu5 Lu2 Lu8 76.5(7)
Lu7 Lu2 Lu8 76.8(5)
Lu13 Lu2 Lu8 5.6(4)
Lu3 Lu2 Lu12 111.2(4)
Lu1 Lu2 Lu12 88.3(4)
Lu6 Lu2 Lu12 96.8(12)
C1E Lu2 Lu12 14.5(4)
Lu4 Lu2 Lu12 89.9(3)
C2E Lu2 Lu12 39.5(4)
Lu5 Lu2 Lu12 77.0(8)
Lu7 Lu2 Lu12 68.7(6)
Lu13 Lu2 Lu12 24.8(4)
Lu8 Lu2 Lu12 20.4(3)
Lu6 Lu3 Lu2 124(2)
Lu6 Lu3 Lu4 86(3)
Lu2 Lu3 Lu4 117.6(3)
Lu6 Lu3 Lu1 74(2)
Lu2 Lu3 Lu1 55.0(3)
Lu4 Lu3 Lu1 141.05(13)
Lu6 Lu3 Lu5 47(3)
Lu2 Lu3 Lu5 127.0(8)
Lu4 Lu3 Lu5 40.0(9)
Lu1 Lu3 Lu5 109.0(9)
Lu6 Lu3 C1E 90(2)
Lu2 Lu3 C1E 52.4(4)
Lu4 Lu3 C1E 79.1(3)
Lu1 Lu3 C1E 67.4(3)
Lu5 Lu3 C1E 74.6(8)
Lu6 Lu3 C2E 73(2)
Lu2 Lu3 C2E 79.4(4)
Lu4 Lu3 C2E 57.6(3)
Lu1 Lu3 C2E 84.2(3)
Lu5 Lu3 C2E 47.6(8)
C1E Lu3 C2E 27.2(3)
Lu6 Lu3 Lu7 76(3)
Lu2 Lu3 Lu7 109.3(7)
Lu4 Lu3 Lu7 19.3(6)
Lu1 Lu3 Lu7 121.8(6)
Lu5 Lu3 Lu7 29.9(10)
C1E Lu3 Lu7 63.0(6)
C2E Lu3 Lu7 39.0(6)
Lu6 Lu3 Lu13 69(2)
Lu2 Lu3 Lu13 60.5(5)
Lu4 Lu3 Lu13 93.9(3)
Lu1 Lu3 Lu13 47.7(3)
Lu5 Lu3 Lu13 72.8(9)
C1E Lu3 Lu13 26.3(4)
C2E Lu3 Lu13 36.5(4)
Lu7 Lu3 Lu13 74.9(6)
Lu3 Lu4 Lu5 100.8(17)
Lu3 Lu4 Lu7 143.0(9)
Lu5 Lu4 Lu7 57(2)
Lu3 Lu4 Lu6 31.4(12)
Lu5 Lu4 Lu6 70(2)
Lu7 Lu4 Lu6 121.2(18)
Lu3 Lu4 C2E 88.5(3)
Lu5 Lu4 C2E 61.8(11)
Lu7 Lu4 C2E 55.7(9)
Lu6 Lu4 C2E 79.6(12)
Lu3 Lu4 Lu2 28.91(17)
Lu5 Lu4 Lu2 111.7(14)
Lu7 Lu4 Lu2 126.3(10)
Lu6 Lu4 Lu2 53.5(10)
C2E Lu4 Lu2 72.4(4)
Lu3 Lu4 C1E 68.7(3)
Lu5 Lu4 C1E 83.8(10)
Lu7 Lu4 C1E 79.2(10)
Lu6 Lu4 C1E 72.1(10)
C2E Lu4 C1E 26.5(4)
Lu2 Lu4 C1E 47.2(3)
Lu3 Lu4 Lu1 19.96(7)
Lu5 Lu4 Lu1 87.3(16)
Lu7 Lu4 Lu1 123.0(9)
Lu6 Lu4 Lu1 26.8(9)
C2E Lu4 Lu1 69.1(3)
Lu2 Lu4 Lu1 27.63(18)
C1E Lu4 Lu1 52.1(2)
Lu7 Lu5 Lu4 65(2)
Lu7 Lu5 Lu6 119(3)
Lu4 Lu5 Lu6 59.2(18)
Lu7 Lu5 C2E 62.7(15)
Lu4 Lu5 C2E 77.2(10)
Lu6 Lu5 C2E 82.4(14)
Lu7 Lu5 Lu3 99(2)
Lu4 Lu5 Lu3 39.2(11)
Lu6 Lu5 Lu3 20.5(10)
C2E Lu5 Lu3 75.4(10)
Lu7 Lu5 C1E 72.6(15)
Lu4 Lu5 C1E 66.0(8)
Lu6 Lu5 C1E 64.2(11)
C2E Lu5 C1E 18.5(7)
Lu3 Lu5 C1E 57.2(6)
Lu7 Lu5 Lu1 112(2)
Lu4 Lu5 Lu1 64.4(14)
Lu6 Lu5 Lu1 19.2(10)
C2E Lu5 Lu1 64.5(10)
Lu3 Lu5 Lu1 27.6(5)
C1E Lu5 Lu1 47.1(5)
Lu7 Lu5 Lu2 90(2)
Lu4 Lu5 Lu2 42.8(10)
Lu6 Lu5 Lu2 30.9(9)
C2E Lu5 Lu2 56.8(9)
Lu3 Lu5 Lu2 18.6(2)
C1E Lu5 Lu2 38.6(5)
Lu1 Lu5 Lu2 24.0(3)
Lu7 Lu5 Lu10 79.2(19)
Lu4 Lu5 Lu10 111.8(11)
Lu6 Lu5 Lu10 99.6(14)
C2E Lu5 Lu10 34.6(9)
Lu3 Lu5 Lu10 101.9(8)
C1E Lu5 Lu10 48.1(5)
Lu1 Lu5 Lu10 80.6(6)
Lu2 Lu5 Lu10 84.4(6)
Lu7 Lu5 Lu11 56.0(16)
Lu4 Lu5 Lu11 93.0(11)
Lu6 Lu5 Lu11 103.7(12)
C2E Lu5 Lu11 22.1(9)
Lu3 Lu5 Lu11 97.4(6)
C1E Lu5 Lu11 40.5(5)
Lu1 Lu5 Lu11 85.2(5)
Lu2 Lu5 Lu11 78.8(5)
Lu10 Lu5 Lu11 24.3(2)
Lu7 Lu5 Lu13 91.9(16)
Lu4 Lu5 Lu13 96.0(11)
Lu6 Lu5 Lu13 72.1(13)
C2E Lu5 Lu13 30.1(8)
Lu3 Lu5 Lu13 75.8(8)
C1E Lu5 Lu13 31.1(5)
Lu1 Lu5 Lu13 53.1(5)
Lu2 Lu5 Lu13 59.7(6)
Lu10 Lu5 Lu13 27.5(4)
Lu11 Lu5 Lu13 39.2(4)
Lu3 Lu6 Lu1 73(2)
Lu3 Lu6 Lu4 62(2)
Lu1 Lu6 Lu4 124.4(17)
Lu3 Lu6 Lu5 112(3)
Lu1 Lu6 Lu5 138(2)
Lu4 Lu6 Lu5 50.8(16)
Lu3 Lu6 Lu2 33.9(13)
Lu1 Lu6 Lu2 43.4(8)
Lu4 Lu6 Lu2 82.5(12)
Lu5 Lu6 Lu2 120(2)
Lu3 Lu6 C2E 88(2)
Lu1 Lu6 C2E 88.1(13)
Lu4 Lu6 C2E 60.2(12)
Lu5 Lu6 C2E 52.2(14)
Lu2 Lu6 C2E 74.0(10)
Lu3 Lu6 C1E 71.8(18)
Lu1 Lu6 C1E 63.2(9)
Lu4 Lu6 C1E 72.3(11)
Lu5 Lu6 C1E 78.8(16)
Lu2 Lu6 C1E 49.3(7)
C2E Lu6 C1E 26.8(5)
Lu3 Lu6 Lu7 86(3)
Lu1 Lu6 Lu7 125.5(17)
Lu4 Lu6 Lu7 28.8(11)
Lu5 Lu6 Lu7 26.9(13)
Lu2 Lu6 Lu7 94.7(15)
C2E Lu6 Lu7 40.3(9)
C1E Lu6 Lu7 62.5(10)
Lu3 Lu6 Lu13 99.7(19)
Lu1 Lu6 Lu13 56.3(11)
Lu4 Lu6 Lu13 99.5(14)
Lu5 Lu6 Lu13 82.5(16)
Lu2 Lu6 Lu13 69.1(9)
C2E Lu6 Lu13 40.1(6)
C1E Lu6 Lu13 32.3(5)
Lu7 Lu6 Lu13 79.7(10)
Lu5 Lu7 Lu4 58(2)
Lu5 Lu7 C2E 73.0(16)
Lu4 Lu7 C2E 79.4(16)
Lu5 Lu7 Lu6 33.9(19)
Lu4 Lu7 Lu6 30.0(10)
C2E Lu7 Lu6 60.8(12)
Lu5 Lu7 C1E 78.3(16)
Lu4 Lu7 C1E 67.8(11)
C2E Lu7 C1E 17.2(8)
Lu6 Lu7 C1E 56.6(9)
Lu5 Lu7 Lu3 51(2)
Lu4 Lu7 Lu3 17.7(5)
C2E Lu7 Lu3 62.5(12)
Lu6 Lu7 Lu3 17.3(7)
C1E Lu7 Lu3 52.8(7)
Lu5 Lu7 Lu11 103.1(18)
Lu4 Lu7 Lu11 115.8(13)
C2E Lu7 Lu11 38.6(9)
Lu6 Lu7 Lu11 99.3(9)
C1E Lu7 Lu11 48.0(5)
Lu3 Lu7 Lu11 100.2(8)
Lu5 Lu7 Lu2 65(2)
Lu4 Lu7 Lu2 32.5(7)
C2E Lu7 Lu2 48.8(11)
Lu6 Lu7 Lu2 32.5(7)
C1E Lu7 Lu2 35.5(5)
Lu3 Lu7 Lu2 20.1(3)
Lu11 Lu7 Lu2 83.4(6)
Lu5 Lu7 Lu10 79.0(18)
Lu4 Lu7 Lu10 108.7(11)
C2E Lu7 Lu10 31.9(10)
Lu6 Lu7 Lu10 83.7(9)
C1E Lu7 Lu10 48.3(5)
Lu3 Lu7 Lu10 91.0(6)
Lu11 Lu7 Lu10 25.3(2)
Lu2 Lu7 Lu10 80.3(5)
Lu5 Lu7 Lu1 47.5(18)
Lu4 Lu7 Lu1 37.1(7)
C2E Lu7 Lu1 44.3(10)
Lu6 Lu7 Lu1 18.7(6)
C1E Lu7 Lu1 38.1(5)
Lu3 Lu7 Lu1 19.4(2)
Lu11 Lu7 Lu1 82.8(5)
Lu2 Lu7 Lu1 19.5(2)
Lu10 Lu7 Lu1 71.7(4)
Lu5 Lu7 Lu9 84.6(16)
Lu4 Lu7 Lu9 100.2(11)
C2E Lu7 Lu9 20.8(9)
Lu6 Lu7 Lu9 80.1(8)
C1E Lu7 Lu9 34.7(4)
Lu3 Lu7 Lu9 83.3(6)
Lu11 Lu7 Lu9 19.73(15)
Lu2 Lu7 Lu9 69.1(5)
Lu10 Lu7 Lu9 15.65(14)
Lu1 Lu7 Lu9 64.7(4)
Lu9 Lu8 Lu12 41.5(9)
Lu9 Lu8 Lu10 32.2(2)
Lu12 Lu8 Lu10 72.5(10)
Lu9 Lu8 C1E 79.6(3)
Lu12 Lu8 C1E 67.6(7)
Lu10 Lu8 C1E 82.5(3)
Lu9 Lu8 Lu11 18.27(9)
Lu12 Lu8 Lu11 36.4(9)
Lu10 Lu8 Lu11 38.54(19)
C1E Lu8 Lu11 61.4(3)
Lu9 Lu8 C2E 64.2(3)
Lu12 Lu8 C2E 70.0(7)
Lu10 Lu8 C2E 58.8(4)
C1E Lu8 C2E 24.9(4)
Lu11 Lu8 C2E 48.0(3)
Lu9 Lu8 Lu1 114.43(12)
Lu12 Lu8 Lu1 106.6(7)
Lu10 Lu8 Lu1 101.8(2)
C1E Lu8 Lu1 39.9(3)
Lu11 Lu8 Lu1 97.67(6)
C2E Lu8 Lu1 50.3(3)
Lu9 Lu8 Lu2 103.11(14)
Lu12 Lu8 Lu2 87.8(7)
Lu10 Lu8 Lu2 100.6(2)
C1E Lu8 Lu2 23.8(3)
Lu11 Lu8 Lu2 85.02(10)
C2E Lu8 Lu2 42.4(3)
Lu1 Lu8 Lu2 19.26(10)
Lu12 Lu9 Lu10 155.1(10)
Lu12 Lu9 Lu8 82.6(11)
Lu10 Lu9 Lu8 113.6(4)
Lu12 Lu9 Lu13 94.1(15)
Lu10 Lu9 Lu13 97.9(11)
Lu8 Lu9 Lu13 18.1(9)
Lu12 Lu9 Lu11 82.2(11)
Lu10 Lu9 Lu11 74.1(3)
Lu8 Lu9 Lu11 147.38(17)
Lu13 Lu9 Lu11 137.1(6)
Lu12 Lu9 C1E 66.7(10)
Lu10 Lu9 C1E 99.5(4)
Lu8 Lu9 C1E 71.5(3)
Lu13 Lu9 C1E 63.6(8)
Lu11 Lu9 C1E 76.0(3)
Lu12 Lu9 C2E 88.6(10)
Lu10 Lu9 C2E 73.1(4)
Lu8 Lu9 C2E 90.6(3)
Lu13 Lu9 C2E 76.9(7)
Lu11 Lu9 C2E 60.4(3)
C1E Lu9 C2E 27.9(4)
Lu12 Lu9 Lu7 93.8(11)
Lu10 Lu9 Lu7 64.5(7)
Lu8 Lu9 Lu7 105.0(6)
Lu13 Lu9 Lu7 90.4(8)
Lu11 Lu9 Lu7 47.7(5)
C1E Lu9 Lu7 41.1(7)
C2E Lu9 Lu7 14.8(6)
Lu9 Lu10 Lu11 63.7(3)
Lu9 Lu10 Lu13 45.7(7)
Lu11 Lu10 Lu13 99.2(7)
Lu9 Lu10 Lu8 34.2(2)
Lu11 Lu10 Lu8 93.0(3)
Lu13 Lu10 Lu8 12.9(6)
Lu9 Lu10 Lu12 11.4(5)
Lu11 Lu10 Lu12 53.0(5)
Lu13 Lu10 Lu12 51.8(8)
Lu8 Lu10 Lu12 42.0(5)
Lu9 Lu10 C2E 80.5(4)
Lu11 Lu10 C2E 61.8(3)
Lu13 Lu10 C2E 71.7(6)
Lu8 Lu10 C2E 78.3(3)
Lu12 Lu10 C2E 72.5(5)
Lu9 Lu10 C1E 57.4(3)
Lu11 Lu10 C1E 62.2(3)
Lu13 Lu10 C1E 50.5(6)
Lu8 Lu10 C1E 54.7(3)
Lu12 Lu10 C1E 51.2(5)
C2E Lu10 C1E 24.7(3)
Lu9 Lu10 Lu5 106.3(6)
Lu11 Lu10 Lu5 81.5(5)
Lu13 Lu10 Lu5 84.8(9)
Lu8 Lu10 Lu5 95.2(7)
Lu12 Lu10 Lu5 99.2(7)
C2E Lu10 Lu5 27.1(5)
C1E Lu10 Lu5 48.9(5)
Lu9 Lu10 Lu7 99.8(7)
Lu11 Lu10 Lu7 60.6(6)
Lu13 Lu10 Lu7 94.5(8)
Lu8 Lu10 Lu7 101.5(7)
Lu12 Lu10 Lu7 90.1(8)
C2E Lu10 Lu7 23.2(7)
C1E Lu10 Lu7 47.4(7)
Lu5 Lu10 Lu7 21.7(7)
Lu9 Lu11 Lu10 42.2(2)
Lu9 Lu11 Lu12 34.4(7)
Lu10 Lu11 Lu12 76.4(8)
Lu9 Lu11 C2E 83.1(3)
Lu10 Lu11 C2E 77.7(4)
Lu12 Lu11 C2E 85.9(7)
Lu9 Lu11 C1E 68.5(3)
Lu10 Lu11 C1E 83.3(3)
Lu12 Lu11 C1E 60.0(6)
C2E Lu11 C1E 28.2(4)
Lu9 Lu11 Lu8 14.34(8)
Lu10 Lu11 Lu8 48.4(2)
Lu12 Lu11 Lu8 30.4(7)
C2E Lu11 Lu8 70.7(3)
C1E Lu11 Lu8 54.3(3)
Lu9 Lu11 Lu13 20.3(4)
Lu10 Lu11 Lu13 44.2(6)
Lu12 Lu11 Lu13 38.6(8)
C2E Lu11 Lu13 62.8(5)
C1E Lu11 Lu13 49.7(5)
Lu8 Lu11 Lu13 9.3(4)
Lu9 Lu11 Lu7 112.6(6)
Lu10 Lu11 Lu7 94.1(7)
Lu12 Lu11 Lu7 115.4(9)
C2E Lu11 Lu7 31.0(7)
C1E Lu11 Lu7 55.5(7)
Lu8 Lu11 Lu7 101.3(6)
Lu13 Lu11 Lu7 92.9(7)
Lu9 Lu11 Lu5 92.9(6)
Lu10 Lu11 Lu5 74.2(5)
Lu12 Lu11 Lu5 103.4(9)
C2E Lu11 Lu5 19.5(7)
C1E Lu11 Lu5 47.6(7)
Lu8 Lu11 Lu5 83.1(6)
Lu13 Lu11 Lu5 74.1(7)
Lu7 Lu11 Lu5 21.0(7)
Lu9 Lu12 Lu8 55.8(10)
Lu9 Lu12 Lu11 63.3(11)
Lu8 Lu12 Lu11 113.2(14)
Lu9 Lu12 Lu13 52.3(12)
Lu8 Lu12 Lu13 11.9(6)
Lu11 Lu12 Lu13 104.0(14)
Lu9 Lu12 Lu10 13.5(6)
Lu8 Lu12 Lu10 65.5(9)
Lu11 Lu12 Lu10 50.6(7)
Lu13 Lu12 Lu10 59.6(11)
Lu9 Lu12 C1E 90.1(11)
Lu8 Lu12 C1E 76.0(8)
Lu11 Lu12 C1E 79.4(7)
Lu13 Lu12 C1E 66.0(8)
Lu10 Lu12 C1E 83.4(7)
Lu9 Lu12 C2E 70.4(10)
Lu8 Lu12 C2E 79.8(8)
Lu11 Lu12 C2E 55.4(6)
Lu13 Lu12 C2E 67.9(8)
Lu10 Lu12 C2E 60.7(6)
C1E Lu12 C2E 26.3(5)
Lu9 Lu12 Lu2 97.4(11)
Lu8 Lu12 Lu2 71.8(7)
Lu11 Lu12 Lu2 92.3(6)
Lu13 Lu12 Lu2 63.6(8)
Lu10 Lu12 Lu2 92.8(6)
C1E Lu12 Lu2 13.0(4)
C2E Lu12 Lu2 39.0(4)
Lu9 Lu13 Lu12 33.7(9)
Lu9 Lu13 Lu10 36.4(6)
Lu12 Lu13 Lu10 68.6(11)
Lu9 Lu13 C1E 82.4(8)
Lu12 Lu13 C1E 68.1(9)
Lu10 Lu13 C1E 87.9(7)
Lu9 Lu13 C2E 72.0(7)
Lu12 Lu13 C2E 73.8(8)
Lu10 Lu13 C2E 64.1(6)
C1E Lu13 C2E 27.5(4)
Lu9 Lu13 Lu11 22.6(4)
Lu12 Lu13 Lu11 37.4(8)
Lu10 Lu13 Lu11 36.7(4)
C1E Lu13 Lu11 61.6(5)
C2E Lu13 Lu11 49.5(5)
Lu9 Lu13 Lu1 126.5(8)
Lu12 Lu13 Lu1 112.0(10)
Lu10 Lu13 Lu1 115.3(7)
C1E Lu13 Lu1 45.7(5)
C2E Lu13 Lu1 55.9(5)
Lu11 Lu13 Lu1 104.1(5)
Lu9 Lu13 Lu2 109.7(8)
Lu12 Lu13 Lu2 91.6(10)
Lu10 Lu13 Lu2 109.9(6)
C1E Lu13 Lu2 27.3(4)
C2E Lu13 Lu2 45.8(5)
Lu11 Lu13 Lu2 88.6(4)
Lu1 Lu13 Lu2 20.39(16)
Lu9 Lu13 Lu6 109.7(9)
Lu12 Lu13 Lu6 106.9(9)
Lu10 Lu13 Lu6 93.1(8)
C1E Lu13 Lu6 40.0(6)
C2E Lu13 Lu6 37.9(7)
Lu11 Lu13 Lu6 87.4(7)
Lu1 Lu13 Lu6 22.3(6)
Lu2 Lu13 Lu6 28.2(5)
Lu9 Lu13 Lu5 87.6(10)
Lu12 Lu13 Lu5 95.7(9)
Lu10 Lu13 Lu5 67.7(8)
C1E Lu13 Lu5 42.7(6)
C2E Lu13 Lu5 22.4(6)
Lu11 Lu13 Lu5 66.7(7)
Lu1 Lu13 Lu5 47.6(7)
Lu2 Lu13 Lu5 47.5(6)
Lu6 Lu13 Lu5 25.4(8)
Lu9 Lu13 Lu3 107.4(7)
Lu12 Lu13 Lu3 98.6(8)
Lu10 Lu13 Lu3 97.6(6)
C1E Lu13 Lu3 30.5(4)
C2E Lu13 Lu3 36.3(4)
Lu11 Lu13 Lu3 84.9(4)
Lu1 Lu13 Lu3 19.55(10)
Lu2 Lu13 Lu3 17.25(12)
Lu6 Lu13 Lu3 11.6(4)
Lu5 Lu13 Lu3 31.4(6)
C2E C1E Lu2 108.6(12)
C2E C1E Lu13 94.5(12)
Lu2 C1E Lu13 122.6(8)
C2E C1E Lu12 98.0(13)
Lu2 C1E Lu12 152.5(8)
Lu13 C1E Lu12 45.9(7)
C2E C1E Lu8 99.5(10)
Lu2 C1E Lu8 128.2(5)
Lu13 C1E Lu8 10.4(6)
Lu12 C1E Lu8 36.4(5)
C2E C1E Lu1 99.9(10)
Lu2 C1E Lu1 32.9(3)
Lu13 C1E Lu1 93.0(7)
Lu12 C1E Lu1 136.2(7)
Lu8 C1E Lu1 101.0(4)
C2E C1E Lu9 80.3(11)
Lu2 C1E Lu9 156.6(6)
Lu13 C1E Lu9 33.9(6)
Lu12 C1E Lu9 23.2(6)
Lu8 C1E Lu9 28.95(16)
Lu1 C1E Lu9 125.7(5)
C2E C1E Lu3 79.1(11)
Lu2 C1E Lu3 29.7(2)
Lu13 C1E Lu3 123.2(7)
Lu12 C1E Lu3 168.7(8)
Lu8 C1E Lu3 132.9(5)
Lu1 C1E Lu3 35.66(19)
Lu9 C1E Lu3 146.8(5)
C2E C1E Lu11 60.6(10)
Lu2 C1E Lu11 166.3(6)
Lu13 C1E Lu11 68.7(7)
Lu12 C1E Lu11 40.6(6)
Lu8 C1E Lu11 64.4(3)
Lu1 C1E Lu11 150.5(5)
Lu9 C1E Lu11 35.44(18)
Lu3 C1E Lu11 139.3(5)
C2E C1E Lu6 68.0(13)
Lu2 C1E Lu6 44.8(9)
Lu13 C1E Lu6 107.7(10)
Lu12 C1E Lu6 150.8(10)
Lu8 C1E Lu6 118.0(8)
Lu1 C1E Lu6 34.6(9)
Lu9 C1E Lu6 128.2(9)
Lu3 C1E Lu6 18.6(7)
Lu11 C1E Lu6 127.6(10)
C2E C1E Lu4 53.9(10)
Lu2 C1E Lu4 57.4(3)
Lu13 C1E Lu4 134.9(8)
Lu12 C1E Lu4 150.1(7)
Lu8 C1E Lu4 144.6(5)
Lu1 C1E Lu4 66.6(3)
Lu9 C1E Lu4 134.0(5)
Lu3 C1E Lu4 32.13(16)
Lu11 C1E Lu4 109.5(4)
Lu6 C1E Lu4 35.6(8)
C2E C1E Lu7 26.8(12)
Lu2 C1E Lu7 90.3(9)
Lu13 C1E Lu7 121.2(12)
Lu12 C1E Lu7 117.2(11)
Lu8 C1E Lu7 126.2(10)
Lu1 C1E Lu7 95.3(9)
Lu9 C1E Lu7 104.2(9)
Lu3 C1E Lu7 64.2(8)
Lu11 C1E Lu7 76.5(9)
Lu6 C1E Lu7 60.8(12)
Lu4 C1E Lu7 33.0(8)
C1E C2E Lu7 136.0(19)
C1E C2E Lu5 130(2)
Lu7 C2E Lu5 44.3(14)
C1E C2E Lu4 99.7(12)
Lu7 C2E Lu4 44.9(14)
Lu5 C2E Lu4 41.0(11)
C1E C2E Lu11 91.3(10)
Lu7 C2E Lu11 110.4(14)
Lu5 C2E Lu11 138.4(15)
Lu4 C2E Lu11 150.5(6)
C1E C2E Lu10 96.7(11)
Lu7 C2E Lu10 124.9(16)
Lu5 C2E Lu10 118.3(12)
Lu4 C2E Lu10 159.3(6)
Lu11 C2E Lu10 40.4(4)
C1E C2E Lu6 85.2(13)
Lu7 C2E Lu6 78.9(15)
Lu5 C2E Lu6 45.4(15)
Lu4 C2E Lu6 40.3(8)
Lu11 C2E Lu6 169.2(10)
Lu10 C2E Lu6 129.8(9)
C1E C2E Lu9 71.8(10)
Lu7 C2E Lu9 144.4(15)
Lu5 C2E Lu9 142.8(11)
Lu4 C2E Lu9 170.6(7)
Lu11 C2E Lu9 36.6(3)
Lu10 C2E Lu9 26.3(2)
Lu6 C2E Lu9 132.9(9)
C1E C2E Lu3 73.7(10)
Lu7 C2E Lu3 78.5(14)
Lu5 C2E Lu3 57.1(14)
Lu4 C2E Lu3 33.9(3)
Lu11 C2E Lu3 164.1(5)
Lu10 C2E Lu3 144.7(5)
Lu6 C2E Lu3 19.2(7)
Lu9 C2E Lu3 137.0(5)
C1E C2E Lu13 58.0(10)
Lu7 C2E Lu13 165.7(16)
Lu5 C2E Lu13 127.5(13)
Lu4 C2E Lu13 140.7(8)
Lu11 C2E Lu13 67.6(6)
Lu10 C2E Lu13 44.1(6)
Lu6 C2E Lu13 102.0(10)
Lu9 C2E Lu13 31.1(5)
Lu3 C2E Lu13 107.1(7)
C1E C2E Lu2 46.0(9)
Lu7 C2E Lu2 100.0(15)
Lu5 C2E Lu2 84.9(15)
Lu4 C2E Lu2 56.2(4)
Lu11 C2E Lu2 136.5(5)
Lu10 C2E Lu2 133.9(5)
Lu6 C2E Lu2 42.7(8)
Lu9 C2E Lu2 114.6(4)
Lu3 C2E Lu2 27.9(2)
Lu13 C2E Lu2 89.8(7)
C1E C2E Lu12 55.7(10)
Lu7 C2E Lu12 146.3(14)
Lu5 C2E Lu12 163.3(12)
Lu4 C2E Lu12 153.4(8)
Lu11 C2E Lu12 38.8(5)
Lu10 C2E Lu12 46.8(6)
Lu6 C2E Lu12 133.5(10)
Lu9 C2E Lu12 21.0(5)
Lu3 C2E Lu12 128.4(7)
Lu13 C2E Lu12 38.3(6)
Lu2 C2E Lu12 101.5(6)
C18 C1 C5 121.8(18)
C18 C1 C2 121.6(19)
C5 C1 C2 104.8(12)
C3 C2 C15 120.4(12)
C3 C2 C1 108.0(12)
C15 C2 C1 119.1(13)
C12 C3 C2 119.2(11)
C12 C3 C4 118.1(10)
C2 C3 C4 110.6(11)
C9 C4 C3 122.2(12)
C9 C4 C5 118.8(11)
C3 C4 C5 108.9(12)
C6 C5 C4 125.9(15)
C6 C5 C1 120.4(18)
C4 C5 C1 106.7(11)
C7 C6 C5 117(2)
C7 C6 C20 115.3(18)
C5 C6 C20 122.1(17)
C6 C7 C23 123.7(19)
C6 C7 C8 121.3(17)
C23 C7 C8 109.2(12)
C25 C8 C9 122.6(13)
C25 C8 C7 105.6(13)
C9 C8 C7 122.1(11)
C4 C9 C8 113.6(12)
C4 C9 C10 118.9(12)
C8 C9 C10 117.5(11)
C11 C10 C9 117.7(10)
C11 C10 C27 111.4(12)
C9 C10 C27 119.4(11)
C29 C11 C10 107.9(11)
C29 C11 C12 120.8(12)
C10 C11 C12 122.9(11)
C3 C12 C13 119.9(10)
C3 C12 C11 119.1(11)
C13 C12 C11 112.9(10)
C31 C13 C14 113.2(12)
C31 C13 C12 119.6(10)
C14 C13 C12 118.5(11)
C15 C14 C13 121.4(13)
C15 C14 C33 120.3(13)
C13 C14 C33 109.8(12)
C14 C15 C2 119.9(11)
C14 C15 C16 115.5(15)
C2 C15 C16 114.2(14)
C17 C16 C15 117.3(15)
C17 C16 C53 112.3(15)
C15 C16 C53 117.5(14)
C18 C17 C16 128.7(18)
C18 C17 C51 109.3(19)
C16 C17 C51 104.6(15)
C17 C18 C1 114(2)
C17 C18 C19 122(3)
C1 C18 C19 120(2)
C18 C19 C49 115.0(19)
C18 C19 C20 122.4(19)
C49 C19 C20 114.5(15)
C21 C20 C6 126.9(15)
C21 C20 C19 116.3(14)
C6 C20 C19 112.7(15)
C47 C21 C20 122.7(16)
C47 C21 C22 123.1(18)
C20 C21 C22 112.0(16)
C44 C22 C23 110.9(16)
C44 C22 C21 121.0(18)
C23 C22 C21 123.2(16)
C22 C23 C24 126.3(14)
C22 C23 C7 118.3(13)
C24 C23 C7 105.1(13)
C42 C24 C23 118.9(14)
C42 C24 C25 122.3(13)
C23 C24 C25 110.7(12)
C26 C25 C8 120.5(13)
C26 C25 C24 118.6(12)
C8 C25 C24 109.3(12)
C25 C26 C27 117.8(11)
C25 C26 C40 118.7(12)
C27 C26 C40 114.4(13)
C10 C27 C28 110.4(11)
C10 C27 C26 122.0(12)
C28 C27 C26 117.7(12)
C38 C28 C27 126.1(16)
C38 C28 C29 121.5(16)
C27 C28 C29 102.6(11)
C30 C29 C11 126.0(14)
C30 C29 C28 117.4(14)
C11 C29 C28 107.6(12)
C29 C30 C31 114.9(16)
C29 C30 C36 117.2(18)
C31 C30 C36 122.4(18)
C30 C31 C13 125.1(14)
C30 C31 C32 118.8(14)
C13 C31 C32 110.2(12)
C34 C32 C33 130.4(19)
C34 C32 C31 123.0(18)
C33 C32 C31 102.3(11)
C85 C33 C14 125.7(18)
C85 C33 C32 124.7(17)
C14 C33 C32 104.4(11)
C32 C34 C35 112(2)
C32 C34 C81 109(2)
C35 C34 C81 132.2(18)
C76 C35 C36 111.7(18)
C76 C35 C34 109(2)
C36 C35 C34 130.6(18)
C35 C36 C37 107.1(16)
C35 C36 C30 112.7(18)
C37 C36 C30 129.7(19)
C36 C37 C75 103.5(17)
C36 C37 C38 110.7(19)
C75 C37 C38 134.3(19)
C39 C38 C28 118(2)
C39 C38 C37 113(2)
C28 C38 C37 123(2)
C38 C39 C40 124.5(18)
C38 C39 C54 122.9(18)
C40 C39 C54 104.3(12)
C41 C40 C26 120.8(13)
C41 C40 C39 110.0(14)
C26 C40 C39 119.1(12)
C40 C41 C55 110.1(13)
C40 C41 C42 121.0(13)
C55 C41 C42 119.1(13)
C24 C42 C43 113.7(12)
C24 C42 C41 118.4(13)
C43 C42 C41 119.7(13)
C44 C43 C42 121.9(13)
C44 C43 C57 109.3(12)
C42 C43 C57 119.4(12)
C22 C44 C43 126.4(16)
C22 C44 C45 116.7(14)
C43 C44 C45 109.0(12)
C46 C45 C58 129.3(17)
C46 C45 C44 121.3(17)
C58 C45 C44 100.5(11)
C63 C46 C45 116(2)
C63 C46 C47 121(2)
C45 C46 C47 121(2)
C48 C47 C21 116.9(19)
C48 C47 C46 122(2)
C21 C47 C46 116.2(18)
C47 C48 C49 133.3(18)
C47 C48 C64 115(2)
C49 C48 C64 108.9(13)
C48 C49 C50 103.0(12)
C48 C49 C19 116.0(14)
C50 C49 C19 135.4(17)
C48 C49 C51 135.9(13)
C50 C49 C51 38.1(11)
C19 C49 C51 97.3(14)
C51 C50 C66 133(2)
C51 C50 C49 96.9(19)
C66 C50 C49 110.9(12)
C50 C51 C52 106(2)
C50 C51 C17 142(2)
C52 C51 C17 104.3(13)
C50 C51 C49 45.0(11)
C52 C51 C49 136.5(12)
C17 C51 C49 96.7(13)
C68 C52 C53 113.4(16)
C68 C52 C51 126.5(17)
C53 C52 C51 108.1(13)
C85 C53 C52 112.3(15)
C85 C53 C16 126.7(14)
C52 C53 C16 109.9(12)
C55 C54 C71 130.6(17)
C55 C54 C39 102.7(14)
C71 C54 C39 115.5(14)
C54 C55 C41 112.8(13)
C54 C55 C56 116.2(14)
C41 C55 C56 121.9(12)
C57 C56 C61 119.1(14)
C57 C56 C55 118.0(14)
C61 C56 C55 113.7(13)
C56 C57 C58 120.8(14)
C56 C57 C43 121.5(14)
C58 C57 C43 107.6(12)
C57 C58 C59 120.3(13)
C57 C58 C45 113.3(13)
C59 C58 C45 115.7(12)
C60 C59 C62 121.9(13)
C60 C59 C58 118.1(13)
C62 C59 C58 110.8(13)
C59 C60 C73 118.0(14)
C59 C60 C61 119.1(12)
C73 C60 C61 112.0(13)
C56 C61 C60 122.4(12)
C56 C61 C72 121.6(15)
C60 C61 C72 106.3(14)
C59 C62 C69 118.9(15)
C59 C62 C63 124.7(16)
C69 C62 C63 105.5(15)
C46 C63 C62 120(2)
C46 C63 C65 126(2)
C62 C63 C65 101.2(18)
C66 C64 C48 108.0(13)
C66 C64 C65 88(2)
C48 C64 C65 128(2)
C70 C65 C64 144(2)
C70 C65 C63 117(2)
C64 C65 C63 95.4(19)
C70 C65 C66 101.8(17)
C64 C65 C66 42.6(11)
C63 C65 C66 132.0(17)
C64 C66 C50 100.3(13)
C64 C66 C67 142(2)
C50 C66 C67 113(2)
C64 C66 C65 49.6(12)
C50 C66 C65 144.8(14)
C67 C66 C65 92.8(17)
C68 C67 C66 124(2)
C68 C67 C83 116(3)
C66 C67 C83 111.6(18)
C68 C67 C82 47.0(13)
C66 C67 C82 145.0(17)
C83 C67 C82 69.5(17)
C67 C68 C52 116(2)
C67 C68 C82 92.4(18)
C52 C68 C82 132.7(17)
C74 C69 C62 120.3(14)
C74 C69 C70 119.3(16)
C62 C69 C70 111.3(16)
C65 C70 C83 119(2)
C65 C70 C69 104.7(16)
C83 C70 C69 119(2)
C72 C71 C54 110.0(19)
C72 C71 C75 115(2)
C54 C71 C75 127(2)
C71 C72 C61 127(2)
C71 C72 C78 114.9(19)
C61 C72 C78 108.4(15)
C60 C73 C74 122.6(16)
C60 C73 C78 111.4(16)
C74 C73 C78 118.7(14)
C69 C74 C73 117.6(14)
C69 C74 C80 120.1(19)
C73 C74 C80 110.7(19)
C76 C75 C37 110.4(15)
C76 C75 C71 133(2)
C37 C75 C71 106(2)
C35 C76 C75 107.2(18)
C35 C76 C77 130(2)
C75 C76 C77 114.2(16)
C78 C77 C79 129.7(17)
C78 C77 C76 107.8(17)
C79 C77 C76 112.3(16)
C77 C78 C73 117(2)
C77 C78 C72 133.2(17)
C73 C78 C72 101.5(13)
C80 C79 C81 134(3)
C80 C79 C77 97.2(17)
C81 C79 C77 126(2)
C79 C80 C74 142(2)
C79 C80 C84 93.7(18)
C74 C80 C84 113(2)
C79 C81 C34 110(2)
C79 C81 C86 132(2)
C34 C81 C86 113.4(16)
C86 C82 C68 109.2(16)
C86 C82 C84 121(2)
C68 C82 C84 127(2)
C86 C82 C67 143.2(16)
C68 C82 C67 40.7(11)
C84 C82 C67 86.4(17)
C86 C82 C83 154.6(17)
C68 C82 C83 86.8(16)
C84 C82 C83 40.0(15)
C67 C82 C83 46.5(11)
C84 C83 C70 126(3)
C84 C83 C67 113(2)
C70 C83 C67 113(2)
C84 C83 C82 48.7(14)
C70 C83 C82 154.5(17)
C67 C83 C82 64.0(14)
C83 C84 C82 91(2)
C83 C84 C80 121.8(19)
C82 C84 C80 138(2)
C33 C85 C86 110.6(19)
C33 C85 C53 113.3(16)
C86 C85 C53 128.6(18)
C82 C86 C85 120.1(17)
C82 C86 C81 100.5(16)
C85 C86 C81 130.7(17)
N1A Ni1A N4A 90.1(2)
N1A Ni1A N3A 178.8(2)
N4A Ni1A N3A 89.9(2)
N1A Ni1A N2A 90.2(2)
N4A Ni1A N2A 177.6(2)
N3A Ni1A N2A 89.7(2)
N1A C1A C31A 125.8(6)
N1A C1A C2A 111.8(6)
C31A C1A C2A 122.4(7)
C35A N2A C10A 104.1(6)
C35A N2A Ni1A 128.9(4)
C10A N2A Ni1A 127.0(5)
C5A C2A C1A 105.9(6)
C5A C2A C3A 128.6(6)
C1A C2A C3A 125.3(6)
C25A N3A C18A 104.6(6)
C25A N3A Ni1A 127.9(5)
C18A N3A Ni1A 127.4(4)
C30A N4A C26A 103.8(6)
C30A N4A Ni1A 127.9(4)
C26A N4A Ni1A 128.2(5)
C2A C5A C8A 106.9(6)
C2A C5A C6A 127.7(7)
C8A C5A C6A 125.3(7)
C5A C6A C7A 111.6(6)
C9A C8A N1A 124.4(7)
C9A C8A C5A 124.2(6)
N1A C8A C5A 111.4(6)
C10A C9A C8A 124.6(6)
C9A C10A N2A 125.5(6)
C9A C10A C11A 123.4(6)
N2A C10A C11A 111.0(6)
C14A C11A C10A 106.6(6)
C14A C11A C12A 128.6(7)
C10A C11A C12A 124.7(7)
C11A C12A C13A 112.8(6)
C11A C14A C35A 105.7(7)
C11A C14A C15A 129.5(7)
C35A C14A C15A 124.7(7)
C14A C15A C16A 113.2(8)
C18A C17A C35A 123.6(7)
C17A C18A N3A 125.9(6)
C17A C18A C19A 122.9(7)
N3A C18A C19A 111.2(6)
C22A C19A C18A 105.7(7)
C22A C19A C20A 130.2(7)
C18A C19A C20A 124.0(6)
C19A C20A C21A 114.5(8)
C19A C22A C25A 107.1(6)
C19A C22A C23A 127.8(7)
C25A C22A C23A 125.1(7)
C22A C23A C24A 113.1(6)
N3A C25A C33A 125.6(6)
N3A C25A C22A 111.5(6)
C33A C25A C22A 123.0(6)
C33A C26A N4A 124.0(6)
C33A C26A C27A 124.3(6)
N4A C26A C27A 111.7(6)
C32A C27A C26A 106.7(6)
C32A C27A C28A 128.6(7)
C26A C27A C28A 124.6(7)
C27A C28A C29A 113.2(7)
C31A C30A N4A 124.6(6)
C31A C30A C32A 123.7(7)
N4A C30A C32A 111.7(6)
C1A C31A C30A 123.9(7)
C27A C32A C30A 106.1(7)
C27A C32A C34A 129.4(7)
C30A C32A C34A 124.4(7)
C25A C33A C26A 124.4(6)
N2A C35A C17A 124.4(6)
N2A C35A C14A 112.5(6)
C17A C35A C14A 123.1(7)
C32A C34A C36A 113.5(8)
C2A C3A C4A 110.8(7)
C1A N1A C8A 104.1(6)
C1A N1A Ni1A 127.7(4)
C8A N1A Ni1A 128.2(5)
C2B C1B C6B 115.9(12)
C5B C6B C1B 125.9(11)
C6B C5B C4B 114.9(11)
C3B C4B C5B 121.6(13)
C2B C3B C4B 119.0(12)
C3B C2B C1B 122.7(12)

loop_
_geom_bond_atom_site_label_1
_geom_bond_atom_site_label_2
_geom_bond_distance
Lu1 Lu2 1.204(7)
Lu1 Lu3 1.4003(18)
Lu1 Lu6 1.41(3)
Lu1 C1E 2.218(11)
Lu1 Lu4 2.5790(17)
Lu1 C2E 2.648(14)
Lu1 Lu5 2.86(4)
Lu1 Lu13 3.096(18)
Lu1 Lu8 3.395(2)
Lu1 Lu7 3.58(3)
Lu2 Lu3 1.171(6)
Lu2 Lu6 1.74(3)
Lu2 C1E 1.871(13)
Lu2 Lu4 2.146(5)
Lu2 C2E 2.463(16)
Lu2 Lu5 2.93(3)
Lu2 Lu7 3.22(4)
Lu2 Lu13 3.437(18)
Lu2 Lu8 3.648(6)
Lu2 Lu12 3.836(17)
Lu3 Lu6 0.79(3)
Lu3 Lu4 1.3352(19)
Lu3 Lu5 2.08(4)
Lu3 C1E 2.339(12)
Lu3 C2E 2.392(16)
Lu3 Lu7 2.64(4)
Lu3 Lu13 3.859(16)
Lu4 Lu5 1.36(3)
Lu4 Lu7 1.45(4)
Lu4 Lu6 1.50(3)
Lu4 C2E 2.020(16)
Lu4 C1E 2.465(11)
Lu5 Lu7 1.33(4)
Lu5 Lu6 1.65(5)
Lu5 C2E 1.83(3)
Lu5 C1E 2.68(2)
Lu5 Lu10 3.53(3)
Lu5 Lu11 3.63(3)
Lu5 Lu13 3.80(3)
Lu6 C2E 2.29(4)
Lu6 C1E 2.46(3)
Lu6 Lu7 2.57(5)
Lu6 Lu13 3.65(3)
Lu7 C2E 1.70(2)
Lu7 C1E 2.61(3)
Lu7 Lu11 3.09(3)
Lu7 Lu10 3.53(3)
Lu7 Lu9 3.86(2)
Lu8 Lu9 1.114(3)
Lu8 Lu12 1.335(18)
Lu8 Lu10 1.816(6)
Lu8 C1E 2.182(11)
Lu8 Lu11 2.424(2)
Lu8 C2E 2.609(13)
Lu9 Lu12 0.89(2)
Lu9 Lu10 1.055(6)
Lu9 Lu13 1.274(19)
Lu9 Lu11 1.410(2)
Lu9 C1E 2.263(12)
Lu9 C2E 2.348(15)
Lu10 Lu11 1.512(6)
Lu10 Lu13 1.76(2)
Lu10 Lu12 1.90(2)
Lu10 C2E 2.278(17)
Lu10 C1E 2.650(12)
Lu11 Lu12 1.564(19)
Lu11 C2E 2.056(16)
Lu11 C1E 2.360(11)
Lu11 Lu13 2.499(18)
Lu12 Lu13 1.61(2)
Lu12 C1E 2.078(19)
Lu12 C2E 2.49(2)
Lu13 C1E 2.046(19)
Lu13 C2E 2.405(18)
C1E C2E 1.114(14)
C1 C18 1.36(3)
C1 C5 1.52(2)
C1 C2 1.54(2)
C2 C3 1.408(17)
C2 C15 1.42(2)
C3 C12 1.405(16)
C3 C4 1.444(16)
C4 C9 1.431(16)
C4 C5 1.47(2)
C5 C6 1.35(2)
C6 C7 1.32(2)
C6 C20 1.51(2)
C7 C23 1.50(2)
C7 C8 1.51(2)
C8 C25 1.428(17)
C8 C9 1.43(2)
C9 C10 1.434(19)
C10 C11 1.427(17)
C10 C27 1.440(16)
C11 C29 1.422(19)
C11 C12 1.434(15)
C12 C13 1.427(16)
C13 C31 1.417(17)
C13 C14 1.425(17)
C14 C15 1.35(2)
C14 C33 1.606(17)
C15 C16 1.468(19)
C16 C17 1.43(2)
C16 C53 1.49(2)
C17 C18 1.29(3)
C17 C51 1.64(3)
C18 C19 1.41(3)
C19 C49 1.45(2)
C19 C20 1.56(2)
C20 C21 1.417(19)
C21 C47 1.38(3)
C21 C22 1.50(2)
C22 C44 1.28(2)
C22 C23 1.40(2)
C23 C24 1.423(18)
C24 C42 1.362(19)
C24 C25 1.48(2)
C25 C26 1.397(19)
C26 C27 1.454(17)
C26 C40 1.46(2)
C27 C28 1.44(2)
C28 C38 1.32(2)
C28 C29 1.624(16)
C29 C30 1.28(2)
C30 C31 1.36(2)
C30 C36 1.47(2)
C31 C32 1.633(16)
C32 C34 1.28(3)
C32 C33 1.63(2)
C33 C85 1.24(2)
C34 C35 1.54(3)
C34 C81 1.56(3)
C35 C76 1.32(2)
C35 C36 1.41(3)
C36 C37 1.42(3)
C37 C75 1.45(3)
C37 C38 1.48(3)
C38 C39 1.29(2)
C39 C40 1.45(2)
C39 C54 1.63(2)
C40 C41 1.386(19)
C41 C55 1.42(2)
C41 C42 1.441(18)
C42 C43 1.416(19)
C43 C44 1.402(19)
C43 C57 1.47(2)
C44 C45 1.621(16)
C45 C46 1.30(2)
C45 C58 1.464(19)
C46 C63 1.25(3)
C46 C47 1.49(3)
C47 C48 1.22(3)
C48 C49 1.362(17)
C48 C64 1.382(17)
C49 C50 1.407(16)
C49 C51 1.98(3)
C50 C51 1.23(3)
C50 C66 1.401(17)
C51 C52 1.56(3)
C52 C68 1.372(17)
C52 C53 1.430(17)
C53 C85 1.414(18)
C54 C55 1.395(19)
C54 C71 1.39(3)
C55 C56 1.46(2)
C56 C57 1.379(18)
C56 C61 1.39(2)
C57 C58 1.44(2)
C58 C59 1.444(18)
C59 C60 1.407(19)
C59 C62 1.43(2)
C60 C73 1.424(18)
C60 C61 1.44(2)
C61 C72 1.47(2)
C62 C69 1.45(2)
C62 C63 1.49(3)
C63 C65 1.59(2)
C64 C66 1.378(18)
C64 C65 1.551(19)
C65 C70 1.25(3)
C65 C66 2.03(3)
C66 C67 1.47(3)
C67 C68 1.24(3)
C67 C83 1.53(3)
C67 C82 1.90(4)
C68 C82 1.391(19)
C69 C74 1.43(2)
C69 C70 1.52(2)
C70 C83 1.32(3)
C71 C72 1.27(3)
C71 C75 1.50(3)
C72 C78 1.613(18)
C73 C74 1.45(2)
C73 C78 1.47(3)
C74 C80 1.45(2)
C75 C76 1.38(3)
C76 C77 1.610(17)
C77 C78 1.37(2)
C77 C79 1.578(17)
C79 C80 1.29(3)
C79 C81 1.41(2)
C80 C84 1.61(4)
C81 C86 1.617(17)
C82 C86 1.361(18)
C82 C84 1.49(3)
C82 C83 1.98(3)
C83 C84 1.27(4)
C85 C86 1.370(17)
Ni1A N1A 1.957(6)
Ni1A N4A 1.959(6)
Ni1A N3A 1.960(6)
Ni1A N2A 1.964(6)
C1A N1A 1.366(10)
C1A C31A 1.374(10)
C1A C2A 1.443(9)
N2A C35A 1.357(10)
N2A C10A 1.387(8)
C2A C5A 1.356(10)
C2A C3A 1.507(11)
N3A C25A 1.367(8)
N3A C18A 1.378(10)
C4A C3A 1.541(11)
N4A C30A 1.381(10)
N4A C26A 1.386(8)
C5A C8A 1.429(10)
C5A C6A 1.507(9)
C6A C7A 1.521(11)
C8A C9A 1.374(11)
C8A N1A 1.382(8)
C9A C10A 1.367(11)
C10A C11A 1.444(10)
C11A C14A 1.358(11)
C11A C12A 1.501(9)
C12A C13A 1.529(11)
C14A C35A 1.445(10)
C14A C15A 1.497(12)
C15A C16A 1.523(14)
C17A C18A 1.369(10)
C17A C35A 1.398(10)
C18A C19A 1.454(9)
C19A C22A 1.356(11)
C19A C20A 1.479(12)
C20A C21A 1.508(14)
C22A C25A 1.438(10)
C22A C23A 1.504(9)
C23A C24A 1.527(12)
C25A C33A 1.369(10)
C26A C33A 1.383(11)
C26A C27A 1.439(10)
C27A C32A 1.360(11)
C27A C28A 1.498(9)
C28A C29A 1.532(13)
C30A C31A 1.379(10)
C30A C32A 1.451(9)
C32A C34A 1.489(11)
C36A C34A 1.538(12)
C1B C2B 1.381(16)
C1B C6B 1.398(15)
C6B C5B 1.377(16)
C5B C4B 1.427(16)
C4B C3B 1.395(18)
C3B C2B 1.379(18)
